data_7001275
loop_
_publ_author_name
'Niemeyer, Jochen'
'Kehr, Gerald'
'Fr\"ohlich, Roland'
'Erker, Gerhard'

_publ_section_title
;
 Bis(&#x201C;ferrocene-saliminato&#x201D;) group 4 metal complexes:
 synthesis, structural features and use in homogenous Ziegler--Natta
 polymerization catalysis
;
_journal_issue 19
_journal_name_full 'Dalton Transactions'
_journal_page_first 3731
_journal_page_last 3741
_journal_paper_doi 10.1039/b822741a
_journal_year 2009
_chemical_formula_moiety '3 (C46 H52 Cl2 Fe2 N2 O2 Ti), C7H8'
_chemical_formula_sum 'C48.33 H54.67 Cl2 Fe2 N2 O2 Ti'
_chemical_formula_weight 926.11
_chemical_name_systematic
;
?
;
_space_group_IT_number 18
_symmetry_cell_setting monoclinic
_symmetry_space_group_name_Hall 'P 2 2ab'
_symmetry_space_group_name_H-M 'P 21 21 2'
_atom_sites_solution_hydrogens geom
_atom_sites_solution_primary direct
_atom_sites_solution_secondary difmap
_audit_creation_method SHELXL-97
_cell_angle_alpha 90.00
_cell_angle_beta 90.00
_cell_angle_gamma 90.00
_cell_formula_units_Z 6
_cell_length_a 15.3532(2)
_cell_length_b 31.8628(6)
_cell_length_c 14.3849(2)
_cell_measurement_reflns_used 9419
_cell_measurement_temperature 223(2)
_cell_measurement_theta_max 28.28
_cell_measurement_theta_min 0.41
_cell_volume 7037.03(19)
_computing_structure_refinement 'SHELXL-97 (Sheldrick, 1997)'
_computing_structure_solution 'SHELXS-97 (Sheldrick, 1990)'
_diffrn_ambient_temperature 223(2)
_diffrn_measured_fraction_theta_full 0.999
_diffrn_measured_fraction_theta_max 0.999
_diffrn_measurement_device_type 'Nonius KappaCCD APEXII'
_diffrn_measurement_method '\w and \f scans'
_diffrn_radiation_monochromator graphite
_diffrn_radiation_source 'rotating anode Nonius FR591'
_diffrn_radiation_type MoK\a
_diffrn_radiation_wavelength 0.71073
_diffrn_reflns_av_R_equivalents 0.056
_diffrn_reflns_av_sigmaI/netI 0.0751
_diffrn_reflns_limit_h_max 18
_diffrn_reflns_limit_h_min -18
_diffrn_reflns_limit_k_max 37
_diffrn_reflns_limit_k_min -37
_diffrn_reflns_limit_l_max 17
_diffrn_reflns_limit_l_min -17
_diffrn_reflns_number 31187
_diffrn_reflns_theta_full 25.00
_diffrn_reflns_theta_max 25.00
_diffrn_reflns_theta_min 1.28
_exptl_absorpt_coefficient_mu 0.929
_exptl_absorpt_correction_T_max 0.8010
_exptl_absorpt_correction_T_min 0.7077
_exptl_absorpt_correction_type multi-scan
_exptl_absorpt_process_details 'Denzo (Otwinowski, Borek, Majewski & Minor, 2003)'
_exptl_crystal_colour Black
_exptl_crystal_density_diffrn 1.311
_exptl_crystal_density_method 'not measured'
_exptl_crystal_description block
_exptl_crystal_F_000 2896
_exptl_crystal_size_max 0.40
_exptl_crystal_size_mid 0.30
_exptl_crystal_size_min 0.25
_refine_diff_density_max 0.809
_refine_diff_density_min -0.534
_refine_diff_density_rms 0.163
_refine_ls_abs_structure_details 'Flack H D (1983), Acta Cryst. A39, 876-881'
_refine_ls_abs_structure_Flack -0.029(19)
_refine_ls_extinction_method none
_refine_ls_goodness_of_fit_ref 1.005
_refine_ls_hydrogen_treatment riding
_refine_ls_matrix_type full
_refine_ls_number_parameters 766
_refine_ls_number_reflns 12364
_refine_ls_number_restraints 6
_refine_ls_restrained_S_all 1.005
_refine_ls_R_factor_all 0.0964
_refine_ls_R_factor_gt 0.0567
_refine_ls_shift/su_max 0.000
_refine_ls_shift/su_mean 0.000
_refine_ls_structure_factor_coef Fsqd
_refine_ls_weighting_details 'calc w=1/[\s^2^(Fo^2^)+(0.0890P)^2^+0.0000P] where P=(Fo^2^+2Fc^2^)/3'
_refine_ls_weighting_scheme calc
_refine_ls_wR_factor_gt 0.1300
_refine_ls_wR_factor_ref 0.1525
_reflns_number_gt 8419
_reflns_number_total 12364
_reflns_threshold_expression >2sigma(I)
_cod_data_source_file b822741a.txt
_cod_data_source_block erk4300
_cod_original_sg_symbol_H-M P21212
_cod_database_code 7001275

loop_
_symmetry_equiv_pos_as_xyz
'x, y, z'
'-x, -y, z'
'-x+1/2, y+1/2, -z'
'x+1/2, -y+1/2, -z'

loop_
_atom_site_label
_atom_site_type_symbol
_atom_site_fract_x
_atom_site_fract_y
_atom_site_fract_z
_atom_site_U_iso_or_equiv
_atom_site_adp_type
_atom_site_occupancy
_atom_site_symmetry_multiplicity
_atom_site_calc_flag
_atom_site_refinement_flags
_atom_site_disorder_assembly
_atom_site_disorder_group
Ti1 Ti 1.0000 0.0000 -0.43864(10) 0.0406(3) Uani 1 2 d S . .
Cl11 Cl 0.90975(10) 0.02798(5) -0.55348(10) 0.0529(4) Uani 1 1 d . . .
Fe1 Fe 0.90380(6) 0.12760(3) -0.35881(6) 0.0543(2) Uani 1 1 d . . .
O1A O 0.9405(3) 0.03125(13) -0.3507(3) 0.0505(10) Uani 1 1 d . . .
N1A N 1.0965(3) 0.05407(15) -0.4392(3) 0.0434(11) Uani 1 1 d . . .
C1A C 0.8162(5) 0.1210(2) -0.4652(4) 0.0646(19) Uani 1 1 d . . .
H1A H 0.7909 0.0958 -0.4860 0.078 Uiso 1 1 calc R . .
C2A C 0.7829(5) 0.1476(3) -0.3964(5) 0.081(2) Uani 1 1 d . . .
H2A H 0.7312 0.1432 -0.3627 0.097 Uiso 1 1 calc R . .
C3A C 0.8386(7) 0.1817(3) -0.3858(7) 0.099(3) Uani 1 1 d . . .
H3A H 0.8317 0.2040 -0.3436 0.119 Uiso 1 1 calc R . .
C4A C 0.9076(6) 0.1769(3) -0.4502(7) 0.097(3) Uani 1 1 d . . .
H4A H 0.9540 0.1956 -0.4598 0.117 Uiso 1 1 calc R . .
C5A C 0.8934(5) 0.1386(3) -0.4972(5) 0.077(2) Uani 1 1 d . . .
H5A H 0.9301 0.1270 -0.5427 0.092 Uiso 1 1 calc R . .
C10A C 0.9467(4) 0.06884(19) -0.3121(4) 0.0466(15) Uani 1 1 d . . .
C11A C 0.8894(5) 0.0880(2) -0.2465(4) 0.0617(18) Uani 1 1 d . . .
H11A H 0.8362 0.0772 -0.2247 0.074 Uiso 1 1 calc R . .
C12A C 0.9288(5) 0.1267(2) -0.2207(5) 0.073(2) Uani 1 1 d . . .
H12A H 0.9068 0.1453 -0.1757 0.088 Uiso 1 1 calc R . .
C13A C 1.0065(4) 0.1332(2) -0.2729(5) 0.0670(19) Uani 1 1 d . . .
H13A H 1.0432 0.1568 -0.2707 0.080 Uiso 1 1 calc R . .
C14A C 1.0174(4) 0.09666(19) -0.3292(4) 0.0482(15) Uani 1 1 d . . .
C15A C 1.0849(4) 0.0877(2) -0.3922(4) 0.0509(16) Uani 1 1 d . . .
H15A H 1.1264 0.1090 -0.4009 0.061 Uiso 1 1 calc R . .
C16A C 1.1795(4) 0.05401(19) -0.4886(5) 0.0509(16) Uani 1 1 d . . .
C17A C 1.2547(4) 0.0429(2) -0.4413(5) 0.0618(18) Uani 1 1 d . . .
C18A C 1.3344(5) 0.0473(2) -0.4889(6) 0.072(2) Uani 1 1 d . . .
H18A H 1.3864 0.0400 -0.4586 0.086 Uiso 1 1 calc R . .
C19A C 1.3379(5) 0.0618(3) -0.5763(7) 0.090(3) Uani 1 1 d . . .
H19A H 1.3920 0.0650 -0.6061 0.108 Uiso 1 1 calc R . .
C20A C 1.2627(5) 0.0719(2) -0.6222(6) 0.071(2) Uani 1 1 d . . .
H20A H 1.2660 0.0813 -0.6840 0.086 Uiso 1 1 calc R . .
C21A C 1.1811(4) 0.06849(19) -0.5796(5) 0.0545(17) Uani 1 1 d . . .
C22A C 1.2542(4) 0.0263(3) -0.3446(5) 0.075(2) Uani 1 1 d . . .
H22A H 1.1927 0.0222 -0.3262 0.090 Uiso 1 1 calc R . .
C23A C 1.2945(7) 0.0576(4) -0.2764(7) 0.134(4) Uani 1 1 d . . .
H23A H 1.2952 0.0455 -0.2145 0.201 Uiso 1 1 calc R . .
H23B H 1.2603 0.0832 -0.2759 0.201 Uiso 1 1 calc R . .
H23C H 1.3537 0.0640 -0.2954 0.201 Uiso 1 1 calc R . .
C24A C 1.2992(6) -0.0150(3) -0.3367(7) 0.113(3) Uani 1 1 d . . .
H24A H 1.2811 -0.0330 -0.3875 0.170 Uiso 1 1 calc R . .
H24B H 1.2839 -0.0281 -0.2780 0.170 Uiso 1 1 calc R . .
H24C H 1.3617 -0.0108 -0.3395 0.170 Uiso 1 1 calc R . .
C25A C 1.1005(4) 0.0801(2) -0.6316(4) 0.0610(17) Uani 1 1 d . . .
H25A H 1.0505 0.0690 -0.5957 0.073 Uiso 1 1 calc R . .
C26A C 1.0960(6) 0.0607(3) -0.7278(5) 0.095(3) Uani 1 1 d . . .
H26A H 1.1444 0.0708 -0.7650 0.142 Uiso 1 1 calc R . .
H26B H 1.0416 0.0684 -0.7573 0.142 Uiso 1 1 calc R . .
H26C H 1.0994 0.0304 -0.7226 0.142 Uiso 1 1 calc R . .
C27A C 1.0889(5) 0.1275(2) -0.6380(6) 0.088(2) Uani 1 1 d . . .
H27A H 1.0893 0.1395 -0.5760 0.133 Uiso 1 1 calc R . .
H27B H 1.0338 0.1338 -0.6679 0.133 Uiso 1 1 calc R . .
H27C H 1.1361 0.1395 -0.6741 0.133 Uiso 1 1 calc R . .
Ti2 Ti 1.11602(6) 0.29694(3) -0.14071(6) 0.0342(2) Uani 1 1 d . . .
Cl21 Cl 1.04965(10) 0.23926(5) -0.20988(10) 0.0512(4) Uani 1 1 d . . .
Cl22 Cl 1.21767(9) 0.25457(5) -0.06590(10) 0.0540(4) Uani 1 1 d . . .
Fe2 Fe 0.86167(5) 0.36743(3) -0.09200(6) 0.0516(2) Uani 1 1 d . . .
O1B O 1.0267(2) 0.33196(12) -0.1835(2) 0.0435(10) Uani 1 1 d . . .
N1B N 1.0301(3) 0.28622(14) -0.0172(3) 0.0337(10) Uani 1 1 d . . .
C1B C 0.9377(5) 0.4107(2) -0.0282(6) 0.076(2) Uani 1 1 d . . .
H1B H 0.9989 0.4112 -0.0297 0.091 Uiso 1 1 calc R . .
C2B C 0.8868(5) 0.3904(3) 0.0383(5) 0.078(2) Uani 1 1 d . . .
H2B H 0.9077 0.3752 0.0896 0.094 Uiso 1 1 calc R . .
C3B C 0.7977(5) 0.3967(3) 0.0154(6) 0.084(2) Uani 1 1 d . . .
H3B H 0.7488 0.3863 0.0473 0.101 Uiso 1 1 calc R . .
C4B C 0.7982(5) 0.4224(3) -0.0673(6) 0.089(3) Uani 1 1 d . . .
H4B H 0.7487 0.4322 -0.0990 0.107 Uiso 1 1 calc R . .
C5B C 0.8830(5) 0.4299(3) -0.0917(6) 0.081(2) Uani 1 1 d . . .
H5B H 0.9011 0.4457 -0.1435 0.097 Uiso 1 1 calc R . .
C10B C 0.9406(3) 0.32904(19) -0.1739(4) 0.0432(14) Uani 1 1 d . . .
C11B C 0.8755(4) 0.3477(2) -0.2270(4) 0.0544(16) Uani 1 1 d . . .
H11B H 0.8843 0.3656 -0.2782 0.065 Uiso 1 1 calc R . .
C12B C 0.7941(4) 0.3352(2) -0.1911(4) 0.0615(19) Uani 1 1 d . . .
H12B H 0.7397 0.3426 -0.2161 0.074 Uiso 1 1 calc R . .
C13B C 0.8070(4) 0.3099(2) -0.1117(4) 0.0544(17) Uani 1 1 d . . .
H13B H 0.7636 0.2979 -0.0741 0.065 Uiso 1 1 calc R . .
C14B C 0.9003(3) 0.30624(18) -0.0996(4) 0.0426(14) Uani 1 1 d . . .
C15B C 0.9469(3) 0.28924(17) -0.0225(4) 0.0358(12) Uani 1 1 d . . .
H15B H 0.9142 0.2795 0.0283 0.043 Uiso 1 1 calc R . .
C16B C 1.0622(3) 0.26836(18) 0.0710(3) 0.0365(13) Uani 1 1 d . . .
C17B C 1.0515(3) 0.22544(18) 0.0865(4) 0.0393(13) Uani 1 1 d . . .
C18B C 1.0845(4) 0.2102(2) 0.1723(4) 0.0523(16) Uani 1 1 d . . .
H18B H 1.0788 0.1815 0.1861 0.063 Uiso 1 1 calc R . .
C19B C 1.1244(4) 0.2357(3) 0.2353(4) 0.0602(18) Uani 1 1 d . . .
H19B H 1.1465 0.2244 0.2909 0.072 Uiso 1 1 calc R . .
C20B C 1.1324(4) 0.2777(3) 0.2180(4) 0.0595(19) Uani 1 1 d . . .
H20B H 1.1591 0.2949 0.2628 0.071 Uiso 1 1 calc R . .
C21B C 1.1020(3) 0.29588(19) 0.1352(4) 0.0431(14) Uani 1 1 d . . .
C22B C 1.0102(4) 0.19549(19) 0.0200(4) 0.0477(15) Uani 1 1 d . . .
H22B H 0.9940 0.2113 -0.0367 0.057 Uiso 1 1 calc R . .
C23B C 1.0733(4) 0.1603(2) -0.0088(5) 0.0619(18) Uani 1 1 d . . .
H23D H 1.1249 0.1726 -0.0367 0.093 Uiso 1 1 calc R . .
H23E H 1.0450 0.1420 -0.0534 0.093 Uiso 1 1 calc R . .
H23F H 1.0898 0.1442 0.0457 0.093 Uiso 1 1 calc R . .
C24B C 0.9270(4) 0.1758(3) 0.0599(5) 0.075(2) Uani 1 1 d . . .
H24D H 0.9401 0.1624 0.1187 0.112 Uiso 1 1 calc R . .
H24E H 0.9045 0.1551 0.0166 0.112 Uiso 1 1 calc R . .
H24F H 0.8836 0.1976 0.0695 0.112 Uiso 1 1 calc R . .
C25B C 1.1126(4) 0.3421(2) 0.1202(4) 0.0568(17) Uani 1 1 d . . .
H25B H 1.0856 0.3494 0.0599 0.068 Uiso 1 1 calc R . .
C26B C 1.2089(5) 0.3544(3) 0.1164(5) 0.085(3) Uani 1 1 d . . .
H26D H 1.2379 0.3449 0.1725 0.128 Uiso 1 1 calc R . .
H26E H 1.2139 0.3847 0.1118 0.128 Uiso 1 1 calc R . .
H26F H 1.2360 0.3415 0.0627 0.128 Uiso 1 1 calc R . .
C27B C 1.0647(5) 0.3669(2) 0.1978(5) 0.082(2) Uani 1 1 d . . .
H27D H 1.0047 0.3575 0.2016 0.123 Uiso 1 1 calc R . .
H27E H 1.0660 0.3966 0.1835 0.123 Uiso 1 1 calc R . .
H27F H 1.0934 0.3620 0.2569 0.123 Uiso 1 1 calc R . .
Fe3 Fe 1.20924(6) 0.42245(3) -0.22783(7) 0.0559(3) Uani 1 1 d . . .
O1C O 1.1772(2) 0.34434(12) -0.1066(2) 0.0445(10) Uani 1 1 d . . .
N1C N 1.1902(3) 0.30228(14) -0.2762(3) 0.0351(10) Uani 1 1 d . . .
C1C C 1.1105(6) 0.4623(3) -0.1985(7) 0.099(3) Uani 1 1 d . . .
H1C H 1.0931 0.4697 -0.1380 0.119 Uiso 1 1 calc R . .
C2C C 1.0790(5) 0.4285(3) -0.2515(9) 0.104(3) Uani 1 1 d . . .
H2C H 1.0359 0.4093 -0.2332 0.125 Uiso 1 1 calc R . .
C3C C 1.1227(6) 0.4287(3) -0.3353(7) 0.092(3) Uani 1 1 d . . .
H3C H 1.1141 0.4094 -0.3840 0.111 Uiso 1 1 calc R . .
C4C C 1.1811(6) 0.4615(3) -0.3366(6) 0.082(2) Uani 1 1 d . . .
H4C H 1.2196 0.4681 -0.3853 0.099 Uiso 1 1 calc R . .
C5C C 1.1733(5) 0.4831(2) -0.2538(6) 0.085(3) Uani 1 1 d . . .
H5C H 1.2043 0.5074 -0.2371 0.102 Uiso 1 1 calc R . .
C10C C 1.2339(4) 0.37073(18) -0.1441(4) 0.0453(14) Uani 1 1 d . . .
C11C C 1.2700(4) 0.4076(2) -0.1064(5) 0.0648(19) Uani 1 1 d . . .
H11C H 1.2568 0.4194 -0.0482 0.078 Uiso 1 1 calc R . .
C12C C 1.3307(4) 0.4239(2) -0.1732(5) 0.068(2) Uani 1 1 d . . .
H12C H 1.3658 0.4478 -0.1652 0.082 Uiso 1 1 calc R . .
C13C C 1.3290(4) 0.3990(2) -0.2503(5) 0.0574(18) Uani 1 1 d . . .
H13C H 1.3617 0.4031 -0.3048 0.069 Uiso 1 1 calc R . .
C14C C 1.2684(3) 0.36558(18) -0.2337(4) 0.0434(14) Uani 1 1 d . . .
C15C C 1.2436(3) 0.33266(18) -0.2956(4) 0.0411(14) Uani 1 1 d . . .
H15C H 1.2680 0.3330 -0.3555 0.049 Uiso 1 1 calc R . .
C16C C 1.1838(3) 0.27156(18) -0.3521(3) 0.0398(14) Uani 1 1 d . . .
C17C C 1.1196(4) 0.2782(2) -0.4202(4) 0.0526(16) Uani 1 1 d . . .
C18C C 1.1195(5) 0.2495(3) -0.4954(5) 0.081(2) Uani 1 1 d . . .
H18C H 1.0774 0.2522 -0.5425 0.097 Uiso 1 1 calc R . .
C19C C 1.1794(5) 0.2181(3) -0.5004(5) 0.081(2) Uani 1 1 d . . .
H19C H 1.1794 0.2004 -0.5528 0.097 Uiso 1 1 calc R . .
C20C C 1.2406(5) 0.2112(2) -0.4309(4) 0.068(2) Uani 1 1 d . . .
H20C H 1.2793 0.1884 -0.4343 0.082 Uiso 1 1 calc R . .
C21C C 1.2431(3) 0.2392(2) -0.3553(4) 0.0474(15) Uani 1 1 d . . .
C22C C 1.0516(4) 0.3128(2) -0.4185(4) 0.0576(18) Uani 1 1 d . . .
H22C H 1.0598 0.3293 -0.3607 0.069 Uiso 1 1 calc R . .
C23C C 1.0625(5) 0.3424(3) -0.5006(5) 0.086(3) Uani 1 1 d . . .
H23G H 1.1200 0.3549 -0.4987 0.129 Uiso 1 1 calc R . .
H23H H 1.0187 0.3643 -0.4974 0.129 Uiso 1 1 calc R . .
H23I H 1.0556 0.3268 -0.5580 0.129 Uiso 1 1 calc R . .
C24C C 0.9596(4) 0.2950(3) -0.4180(5) 0.074(2) Uani 1 1 d . . .
H24G H 0.9502 0.2788 -0.4741 0.111 Uiso 1 1 calc R . .
H24H H 0.9179 0.3178 -0.4154 0.111 Uiso 1 1 calc R . .
H24I H 0.9522 0.2771 -0.3641 0.111 Uiso 1 1 calc R . .
C25C C 1.3115(4) 0.2329(2) -0.2814(4) 0.0592(17) Uani 1 1 d . . .
H25C H 1.2982 0.2526 -0.2301 0.071 Uiso 1 1 calc R . .
C26C C 1.3072(7) 0.1883(3) -0.2416(6) 0.105(3) Uani 1 1 d . . .
H26G H 1.3254 0.1684 -0.2887 0.157 Uiso 1 1 calc R . .
H26H H 1.2480 0.1822 -0.2226 0.157 Uiso 1 1 calc R . .
H26I H 1.3456 0.1862 -0.1882 0.157 Uiso 1 1 calc R . .
C27C C 1.4017(4) 0.2436(3) -0.3171(5) 0.100(3) Uani 1 1 d . . .
H27G H 1.4181 0.2239 -0.3653 0.149 Uiso 1 1 calc R . .
H27H H 1.4432 0.2421 -0.2664 0.149 Uiso 1 1 calc R . .
H27I H 1.4014 0.2718 -0.3426 0.149 Uiso 1 1 calc R . .
C101 C 0.985(3) 1.0218(12) -0.1235(14) 0.376(14) Uiso 0.50 1 d PGD A -1
H101 H 0.9611 1.0366 -0.1741 0.452 Uiso 0.50 1 calc PR A -1
C102 C 1.070(3) 1.0293(13) -0.096(3) 0.376(14) Uiso 0.50 1 d PGD A -1
H102 H 1.1041 1.0491 -0.1273 0.452 Uiso 0.50 1 calc PR A -1
C103 C 1.105(2) 1.0074(14) -0.021(3) 0.376(14) Uiso 0.50 1 d PGD A -1
H103 H 1.1623 1.0124 -0.0017 0.452 Uiso 0.50 1 calc PR A -1
C104 C 1.054(3) 0.9781(12) 0.0264(19) 0.376(14) Uiso 0.50 1 d PGD A -1
H104 H 1.0776 0.9633 0.0770 0.452 Uiso 0.50 1 calc PR A -1
C105 C 0.969(3) 0.9706(9) -0.0016(18) 0.376(14) Uiso 0.50 1 d PGD A -1
H105 H 0.9347 0.9508 0.0302 0.452 Uiso 0.50 1 calc PR A -1
C106 C 0.934(2) 0.9925(10) -0.0765(16) 0.376(14) Uiso 0.50 1 d PGD A -1
C107 C 0.841(2) 0.9883(15) -0.099(3) 0.376(14) Uiso 0.50 1 d PD A -1
H10A H 0.8270 1.0059 -0.1517 0.565 Uiso 0.50 1 calc PR A -1
H10B H 0.8064 0.9969 -0.0457 0.565 Uiso 0.50 1 calc PR A -1
H10C H 0.8281 0.9593 -0.1139 0.565 Uiso 0.50 1 calc PR A -1

loop_
_atom_site_aniso_label
_atom_site_aniso_U_11
_atom_site_aniso_U_22
_atom_site_aniso_U_33
_atom_site_aniso_U_23
_atom_site_aniso_U_13
_atom_site_aniso_U_12
Ti1 0.0449(8) 0.0363(9) 0.0405(8) 0.000 0.000 -0.0008(7)
Cl11 0.0554(9) 0.0497(9) 0.0535(8) 0.0091(7) -0.0074(8) -0.0028(7)
Fe1 0.0607(6) 0.0498(6) 0.0525(5) -0.0093(5) 0.0033(5) 0.0086(5)
O1A 0.059(3) 0.045(3) 0.048(2) -0.001(2) 0.013(2) -0.001(2)
N1A 0.046(3) 0.039(3) 0.045(3) -0.004(2) 0.005(2) -0.002(2)
C1A 0.059(4) 0.081(6) 0.054(4) -0.003(4) -0.008(4) 0.012(4)
C2A 0.063(5) 0.115(7) 0.065(5) 0.002(5) 0.005(4) 0.025(5)
C3A 0.113(7) 0.065(6) 0.120(8) -0.011(5) -0.004(6) 0.037(6)
C4A 0.101(7) 0.070(6) 0.120(7) 0.026(6) 0.011(6) 0.005(5)
C5A 0.090(6) 0.078(6) 0.063(4) 0.012(4) 0.001(4) 0.028(5)
C10A 0.055(4) 0.051(4) 0.033(3) -0.004(3) 0.000(3) 0.005(3)
C11A 0.057(4) 0.081(5) 0.047(4) -0.008(3) 0.015(3) 0.004(4)
C12A 0.083(5) 0.078(5) 0.058(4) -0.031(4) -0.010(4) 0.004(4)
C13A 0.053(4) 0.070(5) 0.078(5) -0.031(4) -0.001(4) -0.002(4)
C14A 0.049(4) 0.046(4) 0.050(4) -0.016(3) -0.006(3) 0.005(3)
C15A 0.053(4) 0.046(4) 0.054(4) -0.001(3) -0.005(3) -0.004(3)
C16A 0.052(4) 0.039(4) 0.061(4) -0.007(3) 0.010(3) -0.010(3)
C17A 0.054(4) 0.064(5) 0.067(4) -0.016(4) 0.002(4) -0.008(3)
C18A 0.052(4) 0.076(6) 0.087(6) -0.007(5) -0.004(4) -0.004(4)
C19A 0.059(5) 0.095(7) 0.116(8) -0.019(6) 0.032(5) -0.023(5)
C20A 0.064(5) 0.066(5) 0.084(5) -0.007(4) 0.021(4) -0.023(4)
C21A 0.059(4) 0.040(4) 0.064(4) -0.009(3) 0.012(4) -0.010(3)
C22A 0.052(4) 0.089(6) 0.084(6) -0.004(5) -0.019(4) -0.003(4)
C23A 0.143(9) 0.159(11) 0.100(7) -0.002(7) -0.046(7) -0.031(8)
C24A 0.097(7) 0.108(8) 0.135(8) 0.023(6) -0.009(6) 0.012(6)
C25A 0.063(4) 0.066(5) 0.055(4) 0.016(4) 0.012(4) -0.010(3)
C26A 0.086(6) 0.122(8) 0.077(5) -0.012(5) 0.006(5) 0.001(5)
C27A 0.096(6) 0.075(6) 0.094(5) 0.026(5) 0.033(5) -0.001(5)
Ti2 0.0316(5) 0.0398(6) 0.0313(5) 0.0030(4) -0.0014(4) -0.0038(4)
Cl21 0.0576(9) 0.0543(10) 0.0419(8) -0.0021(7) -0.0006(7) -0.0186(8)
Cl22 0.0376(7) 0.0808(12) 0.0436(8) 0.0173(8) 0.0002(7) 0.0127(8)
Fe2 0.0362(4) 0.0627(6) 0.0558(5) 0.0153(5) 0.0017(4) 0.0066(4)
O1B 0.043(2) 0.049(3) 0.039(2) 0.0145(18) 0.0022(18) -0.0010(18)
N1B 0.031(2) 0.045(3) 0.025(2) 0.005(2) -0.0023(19) -0.002(2)
C1B 0.063(5) 0.068(5) 0.097(6) 0.009(4) -0.003(5) 0.005(4)
C2B 0.074(5) 0.092(6) 0.068(5) 0.000(4) -0.005(4) 0.004(5)
C3B 0.059(5) 0.111(7) 0.082(5) -0.012(5) 0.021(4) 0.002(5)
C4B 0.074(6) 0.094(6) 0.099(6) -0.007(5) -0.014(5) 0.050(5)
C5B 0.081(5) 0.077(6) 0.085(5) 0.010(4) 0.014(5) 0.021(4)
C10B 0.033(3) 0.050(4) 0.046(3) 0.012(3) -0.011(3) -0.003(3)
C11B 0.044(3) 0.072(4) 0.047(3) 0.024(3) -0.001(3) 0.011(3)
C12B 0.041(4) 0.078(5) 0.065(4) 0.029(4) -0.015(3) 0.001(3)
C13B 0.037(3) 0.068(5) 0.058(4) 0.018(3) -0.003(3) -0.003(3)
C14B 0.031(3) 0.047(4) 0.050(3) 0.009(3) -0.005(3) -0.008(3)
C15B 0.034(3) 0.038(3) 0.036(3) 0.003(2) 0.000(2) 0.000(2)
C16B 0.028(3) 0.055(4) 0.026(3) 0.013(3) 0.002(2) 0.000(2)
C17B 0.031(3) 0.052(4) 0.035(3) 0.010(3) 0.003(3) -0.002(3)
C18B 0.050(4) 0.063(4) 0.044(3) 0.014(3) -0.003(3) 0.015(3)
C19B 0.054(4) 0.089(6) 0.038(3) 0.013(4) -0.009(3) 0.019(4)
C20B 0.046(4) 0.102(6) 0.030(3) -0.005(4) -0.009(3) 0.004(4)
C21B 0.034(3) 0.062(4) 0.032(3) 0.001(3) 0.001(3) -0.004(3)
C22B 0.042(3) 0.052(4) 0.049(3) 0.017(3) 0.001(3) 0.002(3)
C23B 0.054(4) 0.064(5) 0.068(4) -0.005(4) -0.004(4) 0.004(3)
C24B 0.045(4) 0.090(6) 0.089(5) 0.007(5) 0.002(4) -0.011(4)
C25B 0.060(4) 0.070(5) 0.040(3) -0.003(3) -0.009(3) -0.016(3)
C26B 0.094(6) 0.103(6) 0.058(4) 0.000(4) -0.021(4) -0.044(5)
C27B 0.107(6) 0.071(5) 0.069(5) -0.024(4) -0.014(4) 0.006(5)
Fe3 0.0552(5) 0.0431(5) 0.0693(6) 0.0067(5) 0.0096(5) -0.0064(4)
O1C 0.044(2) 0.053(3) 0.037(2) -0.0032(18) 0.0043(18) -0.0168(19)
N1C 0.030(2) 0.046(3) 0.029(2) 0.001(2) -0.003(2) -0.002(2)
C1C 0.082(6) 0.072(6) 0.143(8) 0.024(6) 0.049(6) 0.027(5)
C2C 0.063(5) 0.056(6) 0.193(12) 0.035(7) -0.009(6) -0.002(4)
C3C 0.089(6) 0.083(7) 0.105(7) 0.014(5) -0.022(6) 0.008(5)
C4C 0.090(6) 0.072(6) 0.084(6) 0.021(5) 0.010(5) 0.017(5)
C5C 0.086(6) 0.048(5) 0.122(7) 0.016(5) 0.035(5) -0.005(4)
C10C 0.043(3) 0.037(3) 0.056(3) 0.004(3) -0.001(3) -0.014(3)
C11C 0.059(4) 0.060(5) 0.075(4) -0.005(4) 0.002(4) -0.021(3)
C12C 0.055(4) 0.057(5) 0.092(5) -0.002(4) 0.002(4) -0.029(3)
C13C 0.051(4) 0.054(4) 0.066(4) -0.005(3) 0.005(3) -0.022(3)
C14C 0.037(3) 0.042(4) 0.052(3) 0.003(3) -0.001(3) -0.007(3)
C15C 0.035(3) 0.053(4) 0.035(3) 0.001(3) 0.004(3) -0.002(3)
C16C 0.039(3) 0.054(4) 0.026(3) -0.002(3) 0.001(3) -0.011(3)
C17C 0.047(3) 0.081(5) 0.029(3) -0.004(3) 0.001(3) -0.007(3)
C18C 0.064(5) 0.137(7) 0.041(4) -0.011(4) -0.017(4) 0.003(5)
C19C 0.073(5) 0.114(7) 0.056(4) -0.035(4) -0.009(4) -0.001(5)
C20C 0.073(5) 0.085(5) 0.047(4) -0.021(4) 0.003(4) 0.006(4)
C21C 0.040(3) 0.062(4) 0.040(3) -0.003(3) 0.003(3) -0.002(3)
C22C 0.047(4) 0.085(5) 0.041(4) 0.000(3) -0.011(3) -0.007(4)
C23C 0.082(5) 0.112(7) 0.065(5) 0.031(5) 0.003(4) -0.005(5)
C24C 0.062(4) 0.103(6) 0.056(4) -0.005(4) -0.018(4) -0.001(4)
C25C 0.061(4) 0.072(5) 0.044(3) -0.012(3) -0.003(3) 0.016(4)
C26C 0.147(9) 0.082(6) 0.084(6) -0.007(5) -0.034(6) 0.037(6)
C27C 0.048(4) 0.177(10) 0.074(5) -0.022(6) -0.004(4) 0.004(5)

loop_
_atom_type_symbol
_atom_type_description
_atom_type_scat_dispersion_real
_atom_type_scat_dispersion_imag
_atom_type_scat_source
C C 0.0033 0.0016 'International Tables Vol C Tables 4.2.6.8 and 6.1.1.4'
H H 0.0000 0.0000 'International Tables Vol C Tables 4.2.6.8 and 6.1.1.4'
N N 0.0061 0.0033 'International Tables Vol C Tables 4.2.6.8 and 6.1.1.4'
O O 0.0106 0.0060 'International Tables Vol C Tables 4.2.6.8 and 6.1.1.4'
Cl Cl 0.1484 0.1585 'International Tables Vol C Tables 4.2.6.8 and 6.1.1.4'
Ti Ti 0.2776 0.4457 'International Tables Vol C Tables 4.2.6.8 and 6.1.1.4'
Fe Fe 0.3463 0.8444 'International Tables Vol C Tables 4.2.6.8 and 6.1.1.4'

loop_
_geom_angle_atom_site_label_1
_geom_angle_atom_site_label_2
_geom_angle_atom_site_label_3
_geom_angle
_geom_angle_site_symmetry_1
_geom_angle_site_symmetry_3
_geom_angle_publ_flag
O1A Ti1 O1A 93.8(3) 2_755 . ?
O1A Ti1 N1A 95.08(17) 2_755 . ?
O1A Ti1 N1A 85.20(17) . . ?
O1A Ti1 N1A 85.20(17) 2_755 2_755 ?
O1A Ti1 N1A 95.08(17) . 2_755 ?
N1A Ti1 N1A 179.6(2) . 2_755 ?
O1A Ti1 Cl11 89.15(13) 2_755 2_755 ?
O1A Ti1 Cl11 169.26(13) . 2_755 ?
N1A Ti1 Cl11 84.25(12) . 2_755 ?
N1A Ti1 Cl11 95.46(13) 2_755 2_755 ?
O1A Ti1 Cl11 169.26(13) 2_755 . ?
O1A Ti1 Cl11 89.15(13) . . ?
N1A Ti1 Cl11 95.46(13) . . ?
N1A Ti1 Cl11 84.25(12) 2_755 . ?
Cl11 Ti1 Cl11 89.85(9) 2_755 . ?
C13A Fe1 C12A 41.3(3) . . ?
C13A Fe1 C5A 130.5(3) . . ?
C12A Fe1 C5A 168.8(3) . . ?
C13A Fe1 C3A 115.3(4) . . ?
C12A Fe1 C3A 107.0(4) . . ?
C5A Fe1 C3A 68.0(3) . . ?
C13A Fe1 C2A 148.2(3) . . ?
C12A Fe1 C2A 116.0(3) . . ?
C5A Fe1 C2A 67.2(3) . . ?
C3A Fe1 C2A 40.0(3) . . ?
C13A Fe1 C14A 41.2(2) . . ?
C12A Fe1 C14A 68.1(3) . . ?
C5A Fe1 C14A 110.8(3) . . ?
C3A Fe1 C14A 150.2(4) . . ?
C2A Fe1 C14A 169.3(3) . . ?
C13A Fe1 C4A 107.7(4) . . ?
C12A Fe1 C4A 129.4(4) . . ?
C5A Fe1 C4A 40.5(3) . . ?
C3A Fe1 C4A 40.6(3) . . ?
C2A Fe1 C4A 67.4(4) . . ?
C14A Fe1 C4A 118.6(3) . . ?
C13A Fe1 C1A 169.4(3) . . ?
C12A Fe1 C1A 149.0(3) . . ?
C5A Fe1 C1A 39.9(3) . . ?
C3A Fe1 C1A 67.7(3) . . ?
C2A Fe1 C1A 40.1(3) . . ?
C14A Fe1 C1A 131.7(3) . . ?
C4A Fe1 C1A 67.5(3) . . ?
C13A Fe1 C11A 70.0(3) . . ?
C12A Fe1 C11A 40.8(3) . . ?
C5A Fe1 C11A 150.1(3) . . ?
C3A Fe1 C11A 128.1(3) . . ?
C2A Fe1 C11A 107.6(3) . . ?
C14A Fe1 C11A 68.5(3) . . ?
C4A Fe1 C11A 167.1(3) . . ?
C1A Fe1 C11A 116.9(3) . . ?
C13A Fe1 C10A 68.7(3) . . ?
C12A Fe1 C10A 67.3(3) . . ?
C5A Fe1 C10A 119.6(3) . . ?
C3A Fe1 C10A 167.1(4) . . ?
C2A Fe1 C10A 130.7(3) . . ?
C14A Fe1 C10A 40.1(2) . . ?
C4A Fe1 C10A 151.9(3) . . ?
C1A Fe1 C10A 110.7(3) . . ?
C11A Fe1 C10A 40.2(2) . . ?
C10A O1A Ti1 137.6(4) . . ?
C15A N1A C16A 112.4(5) . . ?
C15A N1A Ti1 122.8(4) . . ?
C16A N1A Ti1 124.8(4) . . ?
C5A C1A C2A 107.4(7) . . ?
C5A C1A Fe1 69.2(4) . . ?
C2A C1A Fe1 69.4(4) . . ?
C3A C2A C1A 109.0(7) . . ?
C3A C2A Fe1 69.8(5) . . ?
C1A C2A Fe1 70.4(4) . . ?
C2A C3A C4A 107.7(8) . . ?
C2A C3A Fe1 70.2(5) . . ?
C4A C3A Fe1 70.4(5) . . ?
C5A C4A C3A 107.0(8) . . ?
C5A C4A Fe1 68.9(5) . . ?
C3A C4A Fe1 69.0(5) . . ?
C1A C5A C4A 108.8(7) . . ?
C1A C5A Fe1 70.9(4) . . ?
C4A C5A Fe1 70.6(5) . . ?
O1A C10A C14A 123.1(5) . . ?
O1A C10A C11A 128.3(6) . . ?
C14A C10A C11A 108.6(6) . . ?
O1A C10A Fe1 130.6(4) . . ?
C14A C10A Fe1 68.2(3) . . ?
C11A C10A Fe1 68.6(4) . . ?
C12A C11A C10A 106.3(6) . . ?
C12A C11A Fe1 68.2(4) . . ?
C10A C11A Fe1 71.2(3) . . ?
C13A C12A C11A 110.2(6) . . ?
C13A C12A Fe1 68.9(4) . . ?
C11A C12A Fe1 71.0(4) . . ?
C12A C13A C14A 106.1(6) . . ?
C12A C13A Fe1 69.8(4) . . ?
C14A C13A Fe1 70.8(4) . . ?
C15A C14A C10A 123.2(5) . . ?
C15A C14A C13A 128.1(6) . . ?
C10A C14A C13A 108.7(5) . . ?
C15A C14A Fe1 126.2(4) . . ?
C10A C14A Fe1 71.7(3) . . ?
C13A C14A Fe1 68.0(4) . . ?
N1A C15A C14A 127.8(6) . . ?
C17A C16A C21A 122.2(6) . . ?
C17A C16A N1A 119.2(6) . . ?
C21A C16A N1A 118.4(6) . . ?
C16A C17A C18A 117.3(7) . . ?
C16A C17A C22A 123.1(6) . . ?
C18A C17A C22A 119.6(7) . . ?
C19A C18A C17A 121.7(7) . . ?
C18A C19A C20A 120.0(7) . . ?
C19A C20A C21A 121.7(7) . . ?
C16A C21A C20A 117.1(6) . . ?
C16A C21A C25A 122.6(5) . . ?
C20A C21A C25A 120.3(6) . . ?
C17A C22A C24A 112.4(7) . . ?
C17A C22A C23A 111.5(7) . . ?
C24A C22A C23A 109.9(7) . . ?
C21A C25A C26A 113.2(6) . . ?
C21A C25A C27A 111.9(6) . . ?
C26A C25A C27A 110.1(6) . . ?
O1C Ti2 O1B 88.42(18) . . ?
O1C Ti2 N1B 102.34(16) . . ?
O1B Ti2 N1B 85.41(15) . . ?
O1C Ti2 N1C 84.91(16) . . ?
O1B Ti2 N1C 92.36(15) . . ?
N1B Ti2 N1C 172.33(16) . . ?
O1C Ti2 Cl21 169.74(12) . . ?
O1B Ti2 Cl21 90.55(13) . . ?
N1B Ti2 Cl21 87.75(12) . . ?
N1C Ti2 Cl21 84.94(12) . . ?
O1C Ti2 Cl22 90.59(14) . . ?
O1B Ti2 Cl22 171.49(12) . . ?
N1B Ti2 Cl22 86.54(11) . . ?
N1C Ti2 Cl22 95.97(11) . . ?
Cl21 Ti2 Cl22 91.90(7) . . ?
C5B Fe2 C1B 40.1(3) . . ?
C5B Fe2 C13B 162.8(3) . . ?
C1B Fe2 C13B 155.9(3) . . ?
C5B Fe2 C4B 39.5(3) . . ?
C1B Fe2 C4B 67.2(3) . . ?
C13B Fe2 C4B 126.9(3) . . ?
C5B Fe2 C12B 125.5(3) . . ?
C1B Fe2 C12B 162.1(3) . . ?
C13B Fe2 C12B 40.6(2) . . ?
C4B Fe2 C12B 108.1(3) . . ?
C5B Fe2 C14B 153.6(3) . . ?
C1B Fe2 C14B 120.4(3) . . ?
C13B Fe2 C14B 41.6(2) . . ?
C4B Fe2 C14B 166.0(3) . . ?
C12B Fe2 C14B 68.3(2) . . ?
C5B Fe2 C2B 67.3(3) . . ?
C1B Fe2 C2B 40.0(3) . . ?
C13B Fe2 C2B 121.8(3) . . ?
C4B Fe2 C2B 67.8(3) . . ?
C12B Fe2 C2B 156.2(3) . . ?
C14B Fe2 C2B 109.6(3) . . ?
C5B Fe2 C11B 106.7(3) . . ?
C1B Fe2 C11B 125.3(3) . . ?
C13B Fe2 C11B 68.6(2) . . ?
C4B Fe2 C11B 118.6(3) . . ?
C12B Fe2 C11B 40.3(2) . . ?
C14B Fe2 C11B 68.1(2) . . ?
C2B Fe2 C11B 162.9(3) . . ?
C5B Fe2 C3B 68.2(3) . . ?
C1B Fe2 C3B 68.0(3) . . ?
C13B Fe2 C3B 108.4(3) . . ?
C4B Fe2 C3B 41.3(3) . . ?
C12B Fe2 C3B 120.7(3) . . ?
C14B Fe2 C3B 127.8(3) . . ?
C2B Fe2 C3B 40.5(3) . . ?
C11B Fe2 C3B 154.2(3) . . ?
C5B Fe2 C10B 119.1(3) . . ?
C1B Fe2 C10B 108.7(3) . . ?
C13B Fe2 C10B 68.5(2) . . ?
C4B Fe2 C10B 151.8(3) . . ?
C12B Fe2 C10B 66.8(2) . . ?
C14B Fe2 C10B 40.6(2) . . ?
C2B Fe2 C10B 128.1(3) . . ?
C11B Fe2 C10B 39.3(2) . . ?
C3B Fe2 C10B 165.6(3) . . ?
C10B O1B Ti2 130.6(3) . . ?
C15B N1B C16B 114.3(4) . . ?
C15B N1B Ti2 121.9(3) . . ?
C16B N1B Ti2 123.0(3) . . ?
C5B C1B C2B 108.5(7) . . ?
C5B C1B Fe2 69.7(5) . . ?
C2B C1B Fe2 70.9(4) . . ?
C1B C2B C3B 108.4(7) . . ?
C1B C2B Fe2 69.1(4) . . ?
C3B C2B Fe2 70.0(4) . . ?
C2B C3B C4B 105.4(7) . . ?
C2B C3B Fe2 69.6(4) . . ?
C4B C3B Fe2 68.6(4) . . ?
C5B C4B C3B 108.4(7) . . ?
C5B C4B Fe2 69.6(4) . . ?
C3B C4B Fe2 70.1(4) . . ?
C4B C5B C1B 109.2(8) . . ?
C4B C5B Fe2 70.9(5) . . ?
C1B C5B Fe2 70.3(5) . . ?
O1B C10B C11B 128.8(5) . . ?
O1B C10B C14B 122.7(5) . . ?
C11B C10B C14B 108.5(5) . . ?
O1B C10B Fe2 126.4(4) . . ?
C11B C10B Fe2 69.1(4) . . ?
C14B C10B Fe2 68.0(3) . . ?
C10B C11B C12B 108.3(5) . . ?
C10B C11B Fe2 71.6(4) . . ?
C12B C11B Fe2 69.4(4) . . ?
C11B C12B C13B 109.5(5) . . ?
C11B C12B Fe2 70.4(4) . . ?
C13B C12B Fe2 69.5(4) . . ?
C12B C13B C14B 106.4(5) . . ?
C12B C13B Fe2 69.9(4) . . ?
C14B C13B Fe2 69.4(3) . . ?
C15B C14B C10B 123.8(5) . . ?
C15B C14B C13B 128.3(5) . . ?
C10B C14B C13B 107.2(5) . . ?
C15B C14B Fe2 117.8(4) . . ?
C10B C14B Fe2 71.4(3) . . ?
C13B C14B Fe2 68.9(3) . . ?
N1B C15B C14B 125.0(5) . . ?
C17B C16B C21B 123.7(5) . . ?
C17B C16B N1B 118.4(5) . . ?
C21B C16B N1B 117.9(5) . . ?
C16B C17B C18B 115.6(5) . . ?
C16B C17B C22B 125.0(5) . . ?
C18B C17B C22B 119.4(5) . . ?
C19B C18B C17B 122.3(6) . . ?
C18B C19B C20B 120.2(6) . . ?
C19B C20B C21B 122.0(6) . . ?
C20B C21B C16B 116.2(6) . . ?
C20B C21B C25B 119.5(5) . . ?
C16B C21B C25B 124.3(5) . . ?
C17B C22B C24B 112.0(5) . . ?
C17B C22B C23B 111.7(5) . . ?
C24B C22B C23B 109.2(5) . . ?
C21B C25B C26B 111.2(6) . . ?
C21B C25B C27B 110.2(5) . . ?
C26B C25B C27B 110.7(6) . . ?
C13C Fe3 C1C 162.2(3) . . ?
C13C Fe3 C12C 39.5(3) . . ?
C1C Fe3 C12C 126.6(4) . . ?
C13C Fe3 C14C 41.6(2) . . ?
C1C Fe3 C14C 154.9(3) . . ?
C12C Fe3 C14C 67.9(3) . . ?
C13C Fe3 C11C 68.5(3) . . ?
C1C Fe3 C11C 108.1(4) . . ?
C12C Fe3 C11C 41.4(3) . . ?
C14C Fe3 C11C 67.8(3) . . ?
C13C Fe3 C2C 154.9(4) . . ?
C1C Fe3 C2C 40.5(4) . . ?
C12C Fe3 C2C 165.2(4) . . ?
C14C Fe3 C2C 121.1(3) . . ?
C11C Fe3 C2C 128.0(4) . . ?
C13C Fe3 C4C 107.2(3) . . ?
C1C Fe3 C4C 67.6(3) . . ?
C12C Fe3 C4C 118.5(3) . . ?
C14C Fe3 C4C 127.3(3) . . ?
C11C Fe3 C4C 153.4(3) . . ?
C2C Fe3 C4C 66.9(4) . . ?
C13C Fe3 C5C 124.6(3) . . ?
C1C Fe3 C5C 40.7(3) . . ?
C12C Fe3 C5C 107.4(3) . . ?
C14C Fe3 C5C 163.3(3) . . ?
C11C Fe3 C5C 120.0(3) . . ?
C2C Fe3 C5C 67.3(3) . . ?
C4C Fe3 C5C 39.5(3) . . ?
C13C Fe3 C3C 120.5(4) . . ?
C1C Fe3 C3C 67.1(4) . . ?
C12C Fe3 C3C 152.7(4) . . ?
C14C Fe3 C3C 110.2(3) . . ?
C11C Fe3 C3C 165.4(4) . . ?
C2C Fe3 C3C 39.5(4) . . ?
C4C Fe3 C3C 39.3(3) . . ?
C5C Fe3 C3C 66.1(4) . . ?
C13C Fe3 C10C 68.4(2) . . ?
C1C Fe3 C10C 121.0(3) . . ?
C12C Fe3 C10C 67.9(2) . . ?
C14C Fe3 C10C 39.9(2) . . ?
C11C Fe3 C10C 40.0(2) . . ?
C2C Fe3 C10C 110.6(3) . . ?
C4C Fe3 C10C 164.9(3) . . ?
C5C Fe3 C10C 154.9(3) . . ?
C3C Fe3 C10C 129.3(3) . . ?
C10C O1C Ti2 138.2(3) . . ?
C15C N1C C16C 112.3(4) . . ?
C15C N1C Ti2 124.0(4) . . ?
C16C N1C Ti2 123.8(3) . . ?
C2C C1C C5C 106.7(8) . . ?
C2C C1C Fe3 70.3(5) . . ?
C5C C1C Fe3 70.5(4) . . ?
C3C C2C C1C 107.7(8) . . ?
C3C C2C Fe3 70.7(5) . . ?
C1C C2C Fe3 69.2(5) . . ?
C4C C3C C2C 109.4(9) . . ?
C4C C3C Fe3 70.2(5) . . ?
C2C C3C Fe3 69.9(5) . . ?
C3C C4C C5C 108.1(8) . . ?
C3C C4C Fe3 70.5(5) . . ?
C5C C4C Fe3 70.3(5) . . ?
C4C C5C C1C 108.1(8) . . ?
C4C C5C Fe3 70.3(5) . . ?
C1C C5C Fe3 68.8(4) . . ?
O1C C10C C14C 123.2(5) . . ?
O1C C10C C11C 129.1(6) . . ?
C14C C10C C11C 107.7(5) . . ?
O1C C10C Fe3 128.3(4) . . ?
C14C C10C Fe3 68.2(3) . . ?
C11C C10C Fe3 68.5(4) . . ?
C10C C11C C12C 107.4(6) . . ?
C10C C11C Fe3 71.5(4) . . ?
C12C C11C Fe3 68.8(4) . . ?
C13C C12C C11C 108.9(6) . . ?
C13C C12C Fe3 69.7(4) . . ?
C11C C12C Fe3 69.8(4) . . ?
C12C C13C C14C 107.9(6) . . ?
C12C C13C Fe3 70.8(4) . . ?
C14C C13C Fe3 69.9(3) . . ?
C10C C14C C15C 124.0(5) . . ?
C10C C14C C13C 108.1(5) . . ?
C15C C14C C13C 127.9(5) . . ?
C10C C14C Fe3 71.9(3) . . ?
C15C C14C Fe3 124.3(4) . . ?
C13C C14C Fe3 68.5(4) . . ?
N1C C15C C14C 125.6(5) . . ?
C21C C16C C17C 123.6(5) . . ?
C21C C16C N1C 118.7(5) . . ?
C17C C16C N1C 117.7(5) . . ?
C16C C17C C18C 115.9(6) . . ?
C16C C17C C22C 125.4(5) . . ?
C18C C17C C22C 118.7(6) . . ?
C19C C18C C17C 120.9(6) . . ?
C18C C19C C20C 122.3(7) . . ?
C19C C20C C21C 118.3(7) . . ?
C16C C21C C20C 118.9(6) . . ?
C16C C21C C25C 122.4(5) . . ?
C20C C21C C25C 118.7(6) . . ?
C23C C22C C17C 111.2(6) . . ?
C23C C22C C24C 109.7(6) . . ?
C17C C22C C24C 111.5(6) . . ?
C21C C25C C27C 111.6(5) . . ?
C21C C25C C26C 110.9(6) . . ?
C27C C25C C26C 112.0(7) . . ?
C102 C101 C106 120.0 . . ?
C103 C102 C101 120.0 . . ?
C102 C103 C104 120.0 . . ?
C105 C104 C103 120.0 . . ?
C104 C105 C106 120.0 . . ?
C105 C106 C101 120.0 . . ?
C105 C106 C107 119.8(4) . . ?
C101 C106 C107 119.8(4) . . ?

loop_
_geom_bond_atom_site_label_1
_geom_bond_atom_site_label_2
_geom_bond_distance
_geom_bond_site_symmetry_2
_geom_bond_publ_flag
Ti1 O1A 1.850(4) 2_755 ?
Ti1 O1A 1.850(4) . ?
Ti1 N1A 2.273(5) . ?
Ti1 N1A 2.273(5) 2_755 ?
Ti1 Cl11 2.3333(17) 2_755 ?
Ti1 Cl11 2.3333(17) . ?
Fe1 C13A 2.012(7) . ?
Fe1 C12A 2.024(7) . ?
Fe1 C5A 2.028(7) . ?
Fe1 C3A 2.032(8) . ?
Fe1 C2A 2.036(7) . ?
Fe1 C14A 2.048(6) . ?
Fe1 C4A 2.049(8) . ?
Fe1 C1A 2.049(6) . ?
Fe1 C11A 2.062(7) . ?
Fe1 C10A 2.096(6) . ?
O1A C10A 1.324(7) . ?
N1A C15A 1.280(7) . ?
N1A C16A 1.459(7) . ?
C1A C5A 1.390(10) . ?
C1A C2A 1.402(10) . ?
C2A C3A 1.391(11) . ?
C3A C4A 1.415(12) . ?
C4A C5A 1.411(11) . ?
C10A C14A 1.422(8) . ?
C10A C11A 1.428(8) . ?
C11A C12A 1.424(10) . ?
C12A C13A 1.424(9) . ?
C13A C14A 1.429(8) . ?
C14A C15A 1.406(8) . ?
C16A C17A 1.386(9) . ?
C16A C21A 1.387(9) . ?
C17A C18A 1.410(9) . ?
C17A C22A 1.488(10) . ?
C18A C19A 1.340(11) . ?
C19A C20A 1.367(11) . ?
C20A C21A 1.399(9) . ?
C21A C25A 1.493(9) . ?
C22A C24A 1.491(11) . ?
C22A C23A 1.530(11) . ?
C25A C26A 1.518(10) . ?
C25A C27A 1.525(10) . ?
Ti2 O1C 1.845(4) . ?
Ti2 O1B 1.872(4) . ?
Ti2 N1B 2.239(4) . ?
Ti2 N1C 2.263(4) . ?
Ti2 Cl21 2.3251(17) . ?
Ti2 Cl22 2.3272(17) . ?
Fe2 C5B 2.018(8) . ?
Fe2 C1B 2.026(8) . ?
Fe2 C13B 2.034(6) . ?
Fe2 C4B 2.035(7) . ?
Fe2 C12B 2.039(7) . ?
Fe2 C14B 2.041(6) . ?
Fe2 C2B 2.049(7) . ?
Fe2 C11B 2.053(6) . ?
Fe2 C3B 2.054(8) . ?
Fe2 C10B 2.086(6) . ?
O1B C10B 1.333(6) . ?
N1B C15B 1.283(6) . ?
N1B C16B 1.476(6) . ?
C1B C5B 1.385(10) . ?
C1B C2B 1.394(10) . ?
C2B C3B 1.420(10) . ?
C3B C4B 1.443(11) . ?
C4B C5B 1.370(11) . ?
C10B C11B 1.392(8) . ?
C10B C14B 1.432(8) . ?
C11B C12B 1.409(8) . ?
C12B C13B 1.412(8) . ?
C13B C14B 1.448(8) . ?
C14B C15B 1.426(8) . ?
C16B C17B 1.395(8) . ?
C16B C21B 1.412(8) . ?
C17B C18B 1.420(7) . ?
C17B C22B 1.493(8) . ?
C18B C19B 1.364(9) . ?
C19B C20B 1.365(9) . ?
C20B C21B 1.405(8) . ?
C21B C25B 1.498(8) . ?
C22B C24B 1.534(8) . ?
C22B C23B 1.538(8) . ?
C25B C26B 1.531(9) . ?
C25B C27B 1.551(9) . ?
Fe3 C13C 2.010(7) . ?
Fe3 C1C 2.023(8) . ?
Fe3 C12C 2.023(7) . ?
Fe3 C14C 2.029(6) . ?
Fe3 C11C 2.036(7) . ?
Fe3 C2C 2.038(8) . ?
Fe3 C4C 2.045(8) . ?
Fe3 C5C 2.045(7) . ?
Fe3 C3C 2.048(8) . ?
Fe3 C10C 2.076(6) . ?
O1C C10C 1.325(6) . ?
N1C C15C 1.298(7) . ?
N1C C16C 1.470(7) . ?
C1C C2C 1.406(13) . ?
C1C C5C 1.415(10) . ?
C2C C3C 1.380(13) . ?
C3C C4C 1.377(11) . ?
C4C C5C 1.381(11) . ?
C10C C14C 1.402(8) . ?
C10C C11C 1.408(8) . ?
C11C C12C 1.436(9) . ?
C12C C13C 1.362(9) . ?
C13C C14C 1.436(8) . ?
C14C C15C 1.427(8) . ?
C16C C21C 1.376(8) . ?
C16C C17C 1.406(8) . ?
C17C C18C 1.416(10) . ?
C17C C22C 1.520(9) . ?
C18C C19C 1.363(11) . ?
C19C C20C 1.389(10) . ?
C20C C21C 1.408(8) . ?
C21C C25C 1.508(8) . ?
C22C C23C 1.519(9) . ?
C22C C24C 1.522(8) . ?
C25C C27C 1.515(9) . ?
C25C C26C 1.533(10) . ?
C101 C102 1.3900 . ?
C101 C106 1.3900 . ?
C102 C103 1.3900 . ?
C103 C104 1.3900 . ?
C104 C105 1.3900 . ?
C105 C106 1.3900 . ?
C106 C107 1.47(2) . ?

loop_
_geom_torsion_atom_site_label_1
_geom_torsion_atom_site_label_2
_geom_torsion_atom_site_label_3
_geom_torsion_atom_site_label_4
_geom_torsion
_geom_torsion_site_symmetry_1
_geom_torsion_site_symmetry_2
_geom_torsion_site_symmetry_3
_geom_torsion_site_symmetry_4
_geom_torsion_publ_flag
O1A Ti1 O1A C10A 99.9(6) 2_755 . . . ?
N1A Ti1 O1A C10A 5.1(6) . . . . ?
N1A Ti1 O1A C10A -174.6(6) 2_755 . . . ?
Cl11 Ti1 O1A C10A -5.7(12) 2_755 . . . ?
Cl11 Ti1 O1A C10A -90.4(6) . . . . ?
O1A Ti1 N1A C15A -97.6(5) 2_755 . . . ?
O1A Ti1 N1A C15A -4.2(5) . . . . ?
Cl11 Ti1 N1A C15A 173.8(5) 2_755 . . . ?
Cl11 Ti1 N1A C15A 84.5(5) . . . . ?
O1A Ti1 N1A C16A 79.5(5) 2_755 . . . ?
O1A Ti1 N1A C16A 172.9(5) . . . . ?
Cl11 Ti1 N1A C16A -9.1(4) 2_755 . . . ?
Cl11 Ti1 N1A C16A -98.4(4) . . . . ?
C13A Fe1 C1A C5A -27.1(19) . . . . ?
C12A Fe1 C1A C5A 168.1(6) . . . . ?
C3A Fe1 C1A C5A 82.0(5) . . . . ?
C2A Fe1 C1A C5A 118.9(7) . . . . ?
C14A Fe1 C1A C5A -71.1(6) . . . . ?
C4A Fe1 C1A C5A 37.9(5) . . . . ?
C11A Fe1 C1A C5A -155.4(4) . . . . ?
C10A Fe1 C1A C5A -111.8(5) . . . . ?
C13A Fe1 C1A C2A -146.0(16) . . . . ?
C12A Fe1 C1A C2A 49.2(8) . . . . ?
C5A Fe1 C1A C2A -118.9(7) . . . . ?
C3A Fe1 C1A C2A -37.0(5) . . . . ?
C14A Fe1 C1A C2A 170.0(5) . . . . ?
C4A Fe1 C1A C2A -81.0(6) . . . . ?
C11A Fe1 C1A C2A 85.7(5) . . . . ?
C10A Fe1 C1A C2A 129.2(5) . . . . ?
C5A C1A C2A C3A 0.3(9) . . . . ?
Fe1 C1A C2A C3A 59.4(6) . . . . ?
C5A C1A C2A Fe1 -59.0(5) . . . . ?
C13A Fe1 C2A C3A 48.8(9) . . . . ?
C12A Fe1 C2A C3A 85.8(6) . . . . ?
C5A Fe1 C2A C3A -82.5(6) . . . . ?
C14A Fe1 C2A C3A -164.1(14) . . . . ?
C4A Fe1 C2A C3A -38.4(5) . . . . ?
C1A Fe1 C2A C3A -120.0(7) . . . . ?
C11A Fe1 C2A C3A 129.0(5) . . . . ?
C10A Fe1 C2A C3A 167.2(5) . . . . ?
C13A Fe1 C2A C1A 168.8(6) . . . . ?
C12A Fe1 C2A C1A -154.3(5) . . . . ?
C5A Fe1 C2A C1A 37.5(5) . . . . ?
C3A Fe1 C2A C1A 120.0(7) . . . . ?
C14A Fe1 C2A C1A -44.1(17) . . . . ?
C4A Fe1 C2A C1A 81.5(5) . . . . ?
C11A Fe1 C2A C1A -111.1(5) . . . . ?
C10A Fe1 C2A C1A -72.8(6) . . . . ?
C1A C2A C3A C4A 1.0(10) . . . . ?
Fe1 C2A C3A C4A 60.7(6) . . . . ?
C1A C2A C3A Fe1 -59.7(5) . . . . ?
C13A Fe1 C3A C2A -154.0(5) . . . . ?
C12A Fe1 C3A C2A -110.3(5) . . . . ?
C5A Fe1 C3A C2A 80.3(5) . . . . ?
C14A Fe1 C3A C2A 174.1(5) . . . . ?
C4A Fe1 C3A C2A 118.1(8) . . . . ?
C1A Fe1 C3A C2A 37.1(5) . . . . ?
C11A Fe1 C3A C2A -70.3(6) . . . . ?
C10A Fe1 C3A C2A -48.6(17) . . . . ?
C13A Fe1 C3A C4A 87.9(6) . . . . ?
C12A Fe1 C3A C4A 131.5(6) . . . . ?
C5A Fe1 C3A C4A -37.8(5) . . . . ?
C2A Fe1 C3A C4A -118.1(8) . . . . ?
C14A Fe1 C3A C4A 56.0(9) . . . . ?
C1A Fe1 C3A C4A -81.0(6) . . . . ?
C11A Fe1 C3A C4A 171.6(5) . . . . ?
C10A Fe1 C3A C4A -166.7(13) . . . . ?
C2A C3A C4A C5A -1.8(10) . . . . ?
Fe1 C3A C4A C5A 58.7(6) . . . . ?
C2A C3A C4A Fe1 -60.6(6) . . . . ?
C13A Fe1 C4A C5A 132.6(5) . . . . ?
C12A Fe1 C4A C5A 173.3(5) . . . . ?
C3A Fe1 C4A C5A -118.9(8) . . . . ?
C2A Fe1 C4A C5A -81.0(6) . . . . ?
C14A Fe1 C4A C5A 89.1(6) . . . . ?
C1A Fe1 C4A C5A -37.4(5) . . . . ?
C11A Fe1 C4A C5A -150.1(14) . . . . ?
C10A Fe1 C4A C5A 54.9(9) . . . . ?
C13A Fe1 C4A C3A -108.6(6) . . . . ?
C12A Fe1 C4A C3A -67.9(7) . . . . ?
C5A Fe1 C4A C3A 118.9(8) . . . . ?
C2A Fe1 C4A C3A 37.9(5) . . . . ?
C14A Fe1 C4A C3A -152.1(5) . . . . ?
C1A Fe1 C4A C3A 81.5(6) . . . . ?
C11A Fe1 C4A C3A -31.2(18) . . . . ?
C10A Fe1 C4A C3A 173.8(6) . . . . ?
C2A C1A C5A C4A -1.5(8) . . . . ?
Fe1 C1A C5A C4A -60.6(6) . . . . ?
C2A C1A C5A Fe1 59.2(5) . . . . ?
C3A C4A C5A C1A 2.1(9) . . . . ?
Fe1 C4A C5A C1A 60.8(5) . . . . ?
C3A C4A C5A Fe1 -58.8(6) . . . . ?
C13A Fe1 C5A C1A 173.7(4) . . . . ?
C12A Fe1 C5A C1A -146.8(15) . . . . ?
C3A Fe1 C5A C1A -81.1(5) . . . . ?
C2A Fe1 C5A C1A -37.7(5) . . . . ?
C14A Fe1 C5A C1A 130.9(4) . . . . ?
C4A Fe1 C5A C1A -119.0(7) . . . . ?
C11A Fe1 C5A C1A 48.1(8) . . . . ?
C10A Fe1 C5A C1A 87.4(5) . . . . ?
C13A Fe1 C5A C4A -67.3(6) . . . . ?
C12A Fe1 C5A C4A -27.8(19) . . . . ?
C3A Fe1 C5A C4A 37.9(5) . . . . ?
C2A Fe1 C5A C4A 81.3(6) . . . . ?
C14A Fe1 C5A C4A -110.1(5) . . . . ?
C1A Fe1 C5A C4A 119.0(7) . . . . ?
C11A Fe1 C5A C4A 167.1(6) . . . . ?
C10A Fe1 C5A C4A -153.6(5) . . . . ?
Ti1 O1A C10A C14A -5.7(9) . . . . ?
Ti1 O1A C10A C11A 176.6(5) . . . . ?
Ti1 O1A C10A Fe1 82.8(7) . . . . ?
C13A Fe1 C10A O1A -153.4(6) . . . . ?
C12A Fe1 C10A O1A 161.9(7) . . . . ?
C5A Fe1 C10A O1A -27.9(7) . . . . ?
C3A Fe1 C10A O1A 95.9(15) . . . . ?
C2A Fe1 C10A O1A 56.5(7) . . . . ?
C14A Fe1 C10A O1A -115.5(7) . . . . ?
C4A Fe1 C10A O1A -65.6(9) . . . . ?
C1A Fe1 C10A O1A 15.3(6) . . . . ?
C11A Fe1 C10A O1A 122.8(7) . . . . ?
C13A Fe1 C10A C14A -37.8(4) . . . . ?
C12A Fe1 C10A C14A -82.6(4) . . . . ?
C5A Fe1 C10A C14A 87.6(4) . . . . ?
C3A Fe1 C10A C14A -148.5(14) . . . . ?
C2A Fe1 C10A C14A 172.0(4) . . . . ?
C4A Fe1 C10A C14A 50.0(8) . . . . ?
C1A Fe1 C10A C14A 130.9(4) . . . . ?
C11A Fe1 C10A C14A -121.7(5) . . . . ?
C13A Fe1 C10A C11A 83.8(4) . . . . ?
C12A Fe1 C10A C11A 39.1(4) . . . . ?
C5A Fe1 C10A C11A -150.7(4) . . . . ?
C3A Fe1 C10A C11A -26.9(16) . . . . ?
C2A Fe1 C10A C11A -66.3(5) . . . . ?
C14A Fe1 C10A C11A 121.7(5) . . . . ?
C4A Fe1 C10A C11A 171.6(7) . . . . ?
C1A Fe1 C10A C11A -107.5(4) . . . . ?
O1A C10A C11A C12A 175.0(6) . . . . ?
C14A C10A C11A C12A -3.0(7) . . . . ?
Fe1 C10A C11A C12A -59.4(5) . . . . ?
O1A C10A C11A Fe1 -125.6(6) . . . . ?
C14A C10A C11A Fe1 56.4(4) . . . . ?
C13A Fe1 C11A C12A 36.8(4) . . . . ?
C5A Fe1 C11A C12A 175.6(6) . . . . ?
C3A Fe1 C11A C12A -70.3(6) . . . . ?
C2A Fe1 C11A C12A -109.6(5) . . . . ?
C14A Fe1 C11A C12A 81.0(4) . . . . ?
C4A Fe1 C11A C12A -44.9(17) . . . . ?
C1A Fe1 C11A C12A -152.0(4) . . . . ?
C10A Fe1 C11A C12A 117.1(6) . . . . ?
C13A Fe1 C11A C10A -80.3(4) . . . . ?
C12A Fe1 C11A C10A -117.1(6) . . . . ?
C5A Fe1 C11A C10A 58.5(7) . . . . ?
C3A Fe1 C11A C10A 172.6(5) . . . . ?
C2A Fe1 C11A C10A 133.2(4) . . . . ?
C14A Fe1 C11A C10A -36.1(4) . . . . ?
C4A Fe1 C11A C10A -162.0(14) . . . . ?
C1A Fe1 C11A C10A 90.9(4) . . . . ?
C10A C11A C12A C13A 3.5(8) . . . . ?
Fe1 C11A C12A C13A -57.8(5) . . . . ?
C10A C11A C12A Fe1 61.4(4) . . . . ?
C5A Fe1 C12A C13A -47.1(18) . . . . ?
C3A Fe1 C12A C13A -109.2(5) . . . . ?
C2A Fe1 C12A C13A -151.3(5) . . . . ?
C14A Fe1 C12A C13A 39.6(4) . . . . ?
C4A Fe1 C12A C13A -70.2(6) . . . . ?
C1A Fe1 C12A C13A 175.8(6) . . . . ?
C11A Fe1 C12A C13A 121.6(6) . . . . ?
C10A Fe1 C12A C13A 83.1(4) . . . . ?
C13A Fe1 C12A C11A -121.6(6) . . . . ?
C5A Fe1 C12A C11A -168.6(15) . . . . ?
C3A Fe1 C12A C11A 129.2(5) . . . . ?
C2A Fe1 C12A C11A 87.1(5) . . . . ?
C14A Fe1 C12A C11A -82.0(4) . . . . ?
C4A Fe1 C12A C11A 168.2(5) . . . . ?
C1A Fe1 C12A C11A 54.2(8) . . . . ?
C10A Fe1 C12A C11A -38.5(4) . . . . ?
C11A C12A C13A C14A -2.7(8) . . . . ?
Fe1 C12A C13A C14A -61.9(5) . . . . ?
C11A C12A C13A Fe1 59.1(5) . . . . ?
C5A Fe1 C13A C12A 169.3(5) . . . . ?
C3A Fe1 C13A C12A 87.3(6) . . . . ?
C2A Fe1 C13A C12A 54.9(8) . . . . ?
C14A Fe1 C13A C12A -116.2(6) . . . . ?
C4A Fe1 C13A C12A 130.3(5) . . . . ?
C1A Fe1 C13A C12A -168.2(16) . . . . ?
C11A Fe1 C13A C12A -36.3(4) . . . . ?
C10A Fe1 C13A C12A -79.4(5) . . . . ?
C12A Fe1 C13A C14A 116.2(6) . . . . ?
C5A Fe1 C13A C14A -74.5(5) . . . . ?
C3A Fe1 C13A C14A -156.5(5) . . . . ?
C2A Fe1 C13A C14A 171.2(6) . . . . ?
C4A Fe1 C13A C14A -113.5(5) . . . . ?
C1A Fe1 C13A C14A -51.9(19) . . . . ?
C11A Fe1 C13A C14A 79.9(4) . . . . ?
C10A Fe1 C13A C14A 36.9(4) . . . . ?
O1A C10A C14A C15A 3.4(9) . . . . ?
C11A C10A C14A C15A -178.6(6) . . . . ?
Fe1 C10A C14A C15A -121.8(6) . . . . ?
O1A C10A C14A C13A -176.7(6) . . . . ?
C11A C10A C14A C13A 1.4(7) . . . . ?
Fe1 C10A C14A C13A 58.1(4) . . . . ?
O1A C10A C14A Fe1 125.2(5) . . . . ?
C11A C10A C14A Fe1 -56.7(4) . . . . ?
C12A C13A C14A C15A -179.3(6) . . . . ?
Fe1 C13A C14A C15A 119.5(6) . . . . ?
C12A C13A C14A C10A 0.8(8) . . . . ?
Fe1 C13A C14A C10A -60.4(4) . . . . ?
C12A C13A C14A Fe1 61.2(5) . . . . ?
C13A Fe1 C14A C15A -121.9(7) . . . . ?
C12A Fe1 C14A C15A -161.6(6) . . . . ?
C5A Fe1 C14A C15A 6.5(6) . . . . ?
C3A Fe1 C14A C15A -75.4(8) . . . . ?
C2A Fe1 C14A C15A 83.8(17) . . . . ?
C4A Fe1 C14A C15A -37.5(7) . . . . ?
C1A Fe1 C14A C15A 46.9(7) . . . . ?
C11A Fe1 C14A C15A 154.4(6) . . . . ?
C10A Fe1 C14A C15A 118.2(7) . . . . ?
C13A Fe1 C14A C10A 119.9(5) . . . . ?
C12A Fe1 C14A C10A 80.2(4) . . . . ?
C5A Fe1 C14A C10A -111.7(4) . . . . ?
C3A Fe1 C14A C10A 166.4(6) . . . . ?
C2A Fe1 C14A C10A -34.4(16) . . . . ?
C4A Fe1 C14A C10A -155.7(4) . . . . ?
C1A Fe1 C14A C10A -71.3(5) . . . . ?
C11A Fe1 C14A C10A 36.2(3) . . . . ?
C12A Fe1 C14A C13A -39.7(4) . . . . ?
C5A Fe1 C14A C13A 128.4(5) . . . . ?
C3A Fe1 C14A C13A 46.5(8) . . . . ?
C2A Fe1 C14A C13A -154.2(15) . . . . ?
C4A Fe1 C14A C13A 84.4(5) . . . . ?
C1A Fe1 C14A C13A 168.8(5) . . . . ?
C11A Fe1 C14A C13A -83.7(4) . . . . ?
C10A Fe1 C14A C13A -119.9(5) . . . . ?
C16A N1A C15A C14A -172.8(6) . . . . ?
Ti1 N1A C15A C14A 4.7(9) . . . . ?
C10A C14A C15A N1A -3.7(10) . . . . ?
C13A C14A C15A N1A 176.4(7) . . . . ?
Fe1 C14A C15A N1A -94.5(8) . . . . ?
C15A N1A C16A C17A 81.8(7) . . . . ?
Ti1 N1A C16A C17A -95.5(6) . . . . ?
C15A N1A C16A C21A -92.9(7) . . . . ?
Ti1 N1A C16A C21A 89.7(6) . . . . ?
C21A C16A C17A C18A 0.8(10) . . . . ?
N1A C16A C17A C18A -173.7(6) . . . . ?
C21A C16A C17A C22A -178.5(6) . . . . ?
N1A C16A C17A C22A 7.0(9) . . . . ?
C16A C17A C18A C19A 0.1(11) . . . . ?
C22A C17A C18A C19A 179.5(7) . . . . ?
C17A C18A C19A C20A -1.3(12) . . . . ?
C18A C19A C20A C21A 1.5(12) . . . . ?
C17A C16A C21A C20A -0.5(9) . . . . ?
N1A C16A C21A C20A 174.0(5) . . . . ?
C17A C16A C21A C25A 179.3(6) . . . . ?
N1A C16A C21A C25A -6.1(9) . . . . ?
C19A C20A C21A C16A -0.6(10) . . . . ?
C19A C20A C21A C25A 179.5(7) . . . . ?
C16A C17A C22A C24A 124.6(8) . . . . ?
C18A C17A C22A C24A -54.7(9) . . . . ?
C16A C17A C22A C23A -111.4(8) . . . . ?
C18A C17A C22A C23A 69.3(9) . . . . ?
C16A C21A C25A C26A -131.3(7) . . . . ?
C20A C21A C25A C26A 48.5(9) . . . . ?
C16A C21A C25A C27A 103.6(7) . . . . ?
C20A C21A C25A C27A -76.6(8) . . . . ?
O1C Ti2 O1B C10B -136.8(5) . . . . ?
N1B Ti2 O1B C10B -34.3(5) . . . . ?
N1C Ti2 O1B C10B 138.4(5) . . . . ?
Cl21 Ti2 O1B C10B 53.4(5) . . . . ?
O1C Ti2 N1B C15B 114.8(4) . . . . ?
O1B Ti2 N1B C15B 27.4(4) . . . . ?
Cl21 Ti2 N1B C15B -63.3(4) . . . . ?
Cl22 Ti2 N1B C15B -155.3(4) . . . . ?
O1C Ti2 N1B C16B -75.9(4) . . . . ?
O1B Ti2 N1B C16B -163.3(4) . . . . ?
Cl21 Ti2 N1B C16B 106.0(4) . . . . ?
Cl22 Ti2 N1B C16B 14.0(4) . . . . ?
C13B Fe2 C1B C5B -167.9(6) . . . . ?
C4B Fe2 C1B C5B -36.9(5) . . . . ?
C12B Fe2 C1B C5B 41.2(12) . . . . ?
C14B Fe2 C1B C5B 156.3(4) . . . . ?
C2B Fe2 C1B C5B -119.1(7) . . . . ?
C11B Fe2 C1B C5B 72.9(5) . . . . ?
C3B Fe2 C1B C5B -81.7(5) . . . . ?
C10B Fe2 C1B C5B 113.2(5) . . . . ?
C5B Fe2 C1B C2B 119.1(7) . . . . ?
C13B Fe2 C1B C2B -48.8(9) . . . . ?
C4B Fe2 C1B C2B 82.2(5) . . . . ?
C12B Fe2 C1B C2B 160.3(9) . . . . ?
C14B Fe2 C1B C2B -84.6(5) . . . . ?
C11B Fe2 C1B C2B -168.0(4) . . . . ?
C3B Fe2 C1B C2B 37.3(5) . . . . ?
C10B Fe2 C1B C2B -127.7(4) . . . . ?
C5B C1B C2B C3B 0.7(10) . . . . ?
Fe2 C1B C2B C3B -59.1(6) . . . . ?
C5B C1B C2B Fe2 59.8(6) . . . . ?
C5B Fe2 C2B C1B -37.6(5) . . . . ?
C13B Fe2 C2B C1B 158.8(4) . . . . ?
C4B Fe2 C2B C1B -80.4(5) . . . . ?
C12B Fe2 C2B C1B -165.2(6) . . . . ?
C14B Fe2 C2B C1B 114.3(5) . . . . ?
C11B Fe2 C2B C1B 35.1(12) . . . . ?
C3B Fe2 C2B C1B -120.0(7) . . . . ?
C10B Fe2 C2B C1B 72.4(5) . . . . ?
C5B Fe2 C2B C3B 82.4(5) . . . . ?
C1B Fe2 C2B C3B 120.0(7) . . . . ?
C13B Fe2 C2B C3B -81.2(6) . . . . ?
C4B Fe2 C2B C3B 39.5(5) . . . . ?
C12B Fe2 C2B C3B -45.2(10) . . . . ?
C14B Fe2 C2B C3B -125.8(5) . . . . ?
C11B Fe2 C2B C3B 155.1(9) . . . . ?
C10B Fe2 C2B C3B -167.6(5) . . . . ?
C1B C2B C3B C4B -1.0(9) . . . . ?
Fe2 C2B C3B C4B -59.6(6) . . . . ?
C1B C2B C3B Fe2 58.6(6) . . . . ?
C5B Fe2 C3B C2B -80.2(5) . . . . ?
C1B Fe2 C3B C2B -36.9(5) . . . . ?
C13B Fe2 C3B C2B 117.7(5) . . . . ?
C4B Fe2 C3B C2B -116.8(7) . . . . ?
C12B Fe2 C3B C2B 160.5(5) . . . . ?
C14B Fe2 C3B C2B 75.3(6) . . . . ?
C11B Fe2 C3B C2B -163.5(6) . . . . ?
C10B Fe2 C3B C2B 42.6(14) . . . . ?
C5B Fe2 C3B C4B 36.6(5) . . . . ?
C1B Fe2 C3B C4B 79.9(5) . . . . ?
C13B Fe2 C3B C4B -125.5(5) . . . . ?
C12B Fe2 C3B C4B -82.7(6) . . . . ?
C14B Fe2 C3B C4B -167.9(4) . . . . ?
C2B Fe2 C3B C4B 116.8(7) . . . . ?
C11B Fe2 C3B C4B -46.7(9) . . . . ?
C10B Fe2 C3B C4B 159.4(10) . . . . ?
C2B C3B C4B C5B 1.0(10) . . . . ?
Fe2 C3B C4B C5B -59.2(6) . . . . ?
C2B C3B C4B Fe2 60.2(6) . . . . ?
C1B Fe2 C4B C5B 37.4(5) . . . . ?
C13B Fe2 C4B C5B -165.3(5) . . . . ?
C12B Fe2 C4B C5B -124.2(5) . . . . ?
C14B Fe2 C4B C5B 163.1(10) . . . . ?
C2B Fe2 C4B C5B 80.8(5) . . . . ?
C11B Fe2 C4B C5B -81.6(6) . . . . ?
C3B Fe2 C4B C5B 119.6(7) . . . . ?
C10B Fe2 C4B C5B -49.8(9) . . . . ?
C5B Fe2 C4B C3B -119.6(7) . . . . ?
C1B Fe2 C4B C3B -82.2(5) . . . . ?
C13B Fe2 C4B C3B 75.2(6) . . . . ?
C12B Fe2 C4B C3B 116.2(5) . . . . ?
C14B Fe2 C4B C3B 43.5(14) . . . . ?
C2B Fe2 C4B C3B -38.7(5) . . . . ?
C11B Fe2 C4B C3B 158.8(4) . . . . ?
C10B Fe2 C4B C3B -169.3(5) . . . . ?
C3B C4B C5B C1B -0.6(10) . . . . ?
Fe2 C4B C5B C1B -60.1(6) . . . . ?
C3B C4B C5B Fe2 59.5(6) . . . . ?
C2B C1B C5B C4B -0.1(10) . . . . ?
Fe2 C1B C5B C4B 60.5(6) . . . . ?
C2B C1B C5B Fe2 -60.5(6) . . . . ?
C1B Fe2 C5B C4B -119.6(7) . . . . ?
C13B Fe2 C5B C4B 43.5(12) . . . . ?
C12B Fe2 C5B C4B 74.7(6) . . . . ?
C14B Fe2 C5B C4B -170.9(6) . . . . ?
C2B Fe2 C5B C4B -82.1(5) . . . . ?
C11B Fe2 C5B C4B 114.9(5) . . . . ?
C3B Fe2 C5B C4B -38.2(5) . . . . ?
C10B Fe2 C5B C4B 155.6(5) . . . . ?
C13B Fe2 C5B C1B 163.2(9) . . . . ?
C4B Fe2 C5B C1B 119.6(7) . . . . ?
C12B Fe2 C5B C1B -165.6(4) . . . . ?
C14B Fe2 C5B C1B -51.3(8) . . . . ?
C2B Fe2 C5B C1B 37.5(5) . . . . ?
C11B Fe2 C5B C1B -125.5(5) . . . . ?
C3B Fe2 C5B C1B 81.4(5) . . . . ?
C10B Fe2 C5B C1B -84.7(5) . . . . ?
Ti2 O1B C10B C11B -159.3(5) . . . . ?
Ti2 O1B C10B C14B 24.0(8) . . . . ?
Ti2 O1B C10B Fe2 109.4(5) . . . . ?
C5B Fe2 C10B O1B 42.6(6) . . . . ?
C1B Fe2 C10B O1B 0.1(6) . . . . ?
C13B Fe2 C10B O1B -154.5(5) . . . . ?
C4B Fe2 C10B O1B 76.4(8) . . . . ?
C12B Fe2 C10B O1B 161.6(5) . . . . ?
C14B Fe2 C10B O1B -115.2(6) . . . . ?
C2B Fe2 C10B O1B -40.2(6) . . . . ?
C11B Fe2 C10B O1B 123.4(6) . . . . ?
C3B Fe2 C10B O1B -74.2(13) . . . . ?
C5B Fe2 C10B C11B -80.8(5) . . . . ?
C1B Fe2 C10B C11B -123.4(4) . . . . ?
C13B Fe2 C10B C11B 82.1(4) . . . . ?
C4B Fe2 C10B C11B -47.0(7) . . . . ?
C12B Fe2 C10B C11B 38.1(4) . . . . ?
C14B Fe2 C10B C11B 121.4(5) . . . . ?
C2B Fe2 C10B C11B -163.7(4) . . . . ?
C3B Fe2 C10B C11B 162.4(11) . . . . ?
C5B Fe2 C10B C14B 157.8(4) . . . . ?
C1B Fe2 C10B C14B 115.3(4) . . . . ?
C13B Fe2 C10B C14B -39.2(3) . . . . ?
C4B Fe2 C10B C14B -168.4(6) . . . . ?
C12B Fe2 C10B C14B -83.2(3) . . . . ?
C2B Fe2 C10B C14B 75.0(4) . . . . ?
C11B Fe2 C10B C14B -121.4(5) . . . . ?
C3B Fe2 C10B C14B 41.0(12) . . . . ?
O1B C10B C11B C12B 179.6(6) . . . . ?
C14B C10B C11B C12B -3.3(8) . . . . ?
Fe2 C10B C11B C12B -59.9(5) . . . . ?
O1B C10B C11B Fe2 -120.5(7) . . . . ?
C14B C10B C11B Fe2 56.6(4) . . . . ?
C5B Fe2 C11B C10B 115.7(4) . . . . ?
C1B Fe2 C11B C10B 75.8(5) . . . . ?
C13B Fe2 C11B C10B -81.8(4) . . . . ?
C4B Fe2 C11B C10B 156.8(4) . . . . ?
C12B Fe2 C11B C10B -118.6(5) . . . . ?
C14B Fe2 C11B C10B -36.8(3) . . . . ?
C2B Fe2 C11B C10B 48.9(11) . . . . ?
C3B Fe2 C11B C10B -170.0(7) . . . . ?
C5B Fe2 C11B C12B -125.6(4) . . . . ?
C1B Fe2 C11B C12B -165.6(4) . . . . ?
C13B Fe2 C11B C12B 36.9(4) . . . . ?
C4B Fe2 C11B C12B -84.6(5) . . . . ?
C14B Fe2 C11B C12B 81.8(4) . . . . ?
C2B Fe2 C11B C12B 167.5(10) . . . . ?
C3B Fe2 C11B C12B -51.4(8) . . . . ?
C10B Fe2 C11B C12B 118.6(5) . . . . ?
C10B C11B C12B C13B 2.7(8) . . . . ?
Fe2 C11B C12B C13B -58.7(5) . . . . ?
C10B C11B C12B Fe2 61.4(5) . . . . ?
C5B Fe2 C12B C11B 72.9(5) . . . . ?
C1B Fe2 C12B C11B 41.5(11) . . . . ?
C13B Fe2 C12B C11B -120.8(5) . . . . ?
C4B Fe2 C12B C11B 113.1(4) . . . . ?
C14B Fe2 C12B C11B -81.3(4) . . . . ?
C2B Fe2 C12B C11B -170.9(7) . . . . ?
C3B Fe2 C12B C11B 156.7(4) . . . . ?
C10B Fe2 C12B C11B -37.2(3) . . . . ?
C5B Fe2 C12B C13B -166.4(4) . . . . ?
C1B Fe2 C12B C13B 162.2(9) . . . . ?
C4B Fe2 C12B C13B -126.2(4) . . . . ?
C14B Fe2 C12B C13B 39.5(4) . . . . ?
C2B Fe2 C12B C13B -50.2(9) . . . . ?
C11B Fe2 C12B C13B 120.8(5) . . . . ?
C3B Fe2 C12B C13B -82.6(5) . . . . ?
C10B Fe2 C12B C13B 83.5(4) . . . . ?
C11B C12B C13B C14B -1.0(8) . . . . ?
Fe2 C12B C13B C14B -60.2(4) . . . . ?
C11B C12B C13B Fe2 59.2(5) . . . . ?
C5B Fe2 C13B C12B 40.5(11) . . . . ?
C1B Fe2 C13B C12B -166.7(7) . . . . ?
C4B Fe2 C13B C12B 73.7(5) . . . . ?
C14B Fe2 C13B C12B -117.3(5) . . . . ?
C2B Fe2 C13B C12B 158.6(4) . . . . ?
C11B Fe2 C13B C12B -36.6(4) . . . . ?
C3B Fe2 C13B C12B 116.0(4) . . . . ?
C10B Fe2 C13B C12B -79.0(4) . . . . ?
C5B Fe2 C13B C14B 157.8(9) . . . . ?
C1B Fe2 C13B C14B -49.5(8) . . . . ?
C4B Fe2 C13B C14B -169.0(4) . . . . ?
C12B Fe2 C13B C14B 117.3(5) . . . . ?
C2B Fe2 C13B C14B -84.1(4) . . . . ?
C11B Fe2 C13B C14B 80.6(4) . . . . ?
C3B Fe2 C13B C14B -126.7(4) . . . . ?
C10B Fe2 C13B C14B 38.3(3) . . . . ?
O1B C10B C14B C15B 8.5(9) . . . . ?
C11B C10B C14B C15B -168.8(6) . . . . ?
Fe2 C10B C14B C15B -111.6(6) . . . . ?
O1B C10B C14B C13B -180.0(6) . . . . ?
C11B C10B C14B C13B 2.7(7) . . . . ?
Fe2 C10B C14B C13B 59.9(4) . . . . ?
O1B C10B C14B Fe2 120.1(6) . . . . ?
C11B C10B C14B Fe2 -57.2(5) . . . . ?
C12B C13B C14B C15B 170.0(6) . . . . ?
Fe2 C13B C14B C15B 109.5(6) . . . . ?
C12B C13B C14B C10B -1.0(7) . . . . ?
Fe2 C13B C14B C10B -61.5(4) . . . . ?
C12B C13B C14B Fe2 60.5(5) . . . . ?
C5B Fe2 C14B C15B 71.3(8) . . . . ?
C1B Fe2 C14B C15B 35.7(5) . . . . ?
C13B Fe2 C14B C15B -123.3(6) . . . . ?
C4B Fe2 C14B C15B -84.1(13) . . . . ?
C12B Fe2 C14B C15B -161.7(5) . . . . ?
C2B Fe2 C14B C15B -7.1(5) . . . . ?
C11B Fe2 C14B C15B 154.7(5) . . . . ?
C3B Fe2 C14B C15B -49.0(5) . . . . ?
C10B Fe2 C14B C15B 119.1(5) . . . . ?
C5B Fe2 C14B C10B -47.8(7) . . . . ?
C1B Fe2 C14B C10B -83.4(4) . . . . ?
C13B Fe2 C14B C10B 117.6(5) . . . . ?
C4B Fe2 C14B C10B 156.8(11) . . . . ?
C12B Fe2 C14B C10B 79.2(3) . . . . ?
C2B Fe2 C14B C10B -126.2(4) . . . . ?
C11B Fe2 C14B C10B 35.6(3) . . . . ?
C3B Fe2 C14B C10B -168.1(4) . . . . ?
C5B Fe2 C14B C13B -165.5(6) . . . . ?
C1B Fe2 C14B C13B 158.9(4) . . . . ?
C4B Fe2 C14B C13B 39.2(13) . . . . ?
C12B Fe2 C14B C13B -38.5(4) . . . . ?
C2B Fe2 C14B C13B 116.1(4) . . . . ?
C11B Fe2 C14B C13B -82.0(4) . . . . ?
C3B Fe2 C14B C13B 74.3(5) . . . . ?
C10B Fe2 C14B C13B -117.6(5) . . . . ?
C16B N1B C15B C14B 178.6(5) . . . . ?
Ti2 N1B C15B C14B -11.2(8) . . . . ?
C10B C14B C15B N1B -11.8(9) . . . . ?
C13B C14B C15B N1B 178.6(6) . . . . ?
Fe2 C14B C15B N1B -97.2(6) . . . . ?
C15B N1B C16B C17B 73.3(6) . . . . ?
Ti2 N1B C16B C17B -96.7(5) . . . . ?
C15B N1B C16B C21B -106.6(6) . . . . ?
Ti2 N1B C16B C21B 83.3(5) . . . . ?
C21B C16B C17B C18B -0.7(8) . . . . ?
N1B C16B C17B C18B 179.3(4) . . . . ?
C21B C16B C17B C22B -179.6(5) . . . . ?
N1B C16B C17B C22B 0.5(8) . . . . ?
C16B C17B C18B C19B -0.2(8) . . . . ?
C22B C17B C18B C19B 178.7(5) . . . . ?
C17B C18B C19B C20B 1.2(10) . . . . ?
C18B C19B C20B C21B -1.2(10) . . . . ?
C19B C20B C21B C16B 0.4(9) . . . . ?
C19B C20B C21B C25B 179.9(6) . . . . ?
C17B C16B C21B C20B 0.6(8) . . . . ?
N1B C16B C21B C20B -179.4(4) . . . . ?
C17B C16B C21B C25B -178.9(5) . . . . ?
N1B C16B C21B C25B 1.1(8) . . . . ?
C16B C17B C22B C24B -116.9(6) . . . . ?
C18B C17B C22B C24B 64.3(7) . . . . ?
C16B C17B C22B C23B 120.3(6) . . . . ?
C18B C17B C22B C23B -58.5(7) . . . . ?
C20B C21B C25B C26B 63.4(7) . . . . ?
C16B C21B C25B C26B -117.0(6) . . . . ?
C20B C21B C25B C27B -59.7(7) . . . . ?
C16B C21B C25B C27B 119.8(6) . . . . ?
O1B Ti2 O1C C10C -89.1(6) . . . . ?
N1B Ti2 O1C C10C -174.1(5) . . . . ?
N1C Ti2 O1C C10C 3.4(6) . . . . ?
Cl21 Ti2 O1C C10C -4.8(12) . . . . ?
Cl22 Ti2 O1C C10C 99.4(6) . . . . ?
O1C Ti2 N1C C15C -3.5(4) . . . . ?
O1B Ti2 N1C C15C 84.7(4) . . . . ?
Cl21 Ti2 N1C C15C 175.1(4) . . . . ?
Cl22 Ti2 N1C C15C -93.5(4) . . . . ?
O1C Ti2 N1C C16C 176.2(4) . . . . ?
O1B Ti2 N1C C16C -95.6(4) . . . . ?
Cl21 Ti2 N1C C16C -5.3(4) . . . . ?
Cl22 Ti2 N1C C16C 86.1(4) . . . . ?
C13C Fe3 C1C C2C 156.4(10) . . . . ?
C12C Fe3 C1C C2C -170.2(6) . . . . ?
C14C Fe3 C1C C2C -51.6(11) . . . . ?
C11C Fe3 C1C C2C -127.9(6) . . . . ?
C4C Fe3 C1C C2C 80.1(6) . . . . ?
C5C Fe3 C1C C2C 116.8(8) . . . . ?
C3C Fe3 C1C C2C 37.4(6) . . . . ?
C10C Fe3 C1C C2C -85.9(6) . . . . ?
C13C Fe3 C1C C5C 39.5(14) . . . . ?
C12C Fe3 C1C C5C 73.0(7) . . . . ?
C14C Fe3 C1C C5C -168.5(7) . . . . ?
C11C Fe3 C1C C5C 115.3(6) . . . . ?
C2C Fe3 C1C C5C -116.8(8) . . . . ?
C4C Fe3 C1C C5C -36.7(5) . . . . ?
C3C Fe3 C1C C5C -79.5(6) . . . . ?
C10C Fe3 C1C C5C 157.3(5) . . . . ?
C5C C1C C2C C3C 0.9(10) . . . . ?
Fe3 C1C C2C C3C -60.5(6) . . . . ?
C5C C1C C2C Fe3 61.4(6) . . . . ?
C13C Fe3 C2C C3C -44.7(10) . . . . ?
C1C Fe3 C2C C3C 118.5(8) . . . . ?
C12C Fe3 C2C C3C 151.1(12) . . . . ?
C14C Fe3 C2C C3C -84.4(6) . . . . ?
C11C Fe3 C2C C3C -169.4(5) . . . . ?
C4C Fe3 C2C C3C 36.4(5) . . . . ?
C5C Fe3 C2C C3C 79.4(6) . . . . ?
C10C Fe3 C2C C3C -127.5(5) . . . . ?
C13C Fe3 C2C C1C -163.2(6) . . . . ?
C12C Fe3 C2C C1C 32.6(16) . . . . ?
C14C Fe3 C2C C1C 157.1(5) . . . . ?
C11C Fe3 C2C C1C 72.1(6) . . . . ?
C4C Fe3 C2C C1C -82.1(6) . . . . ?
C5C Fe3 C2C C1C -39.1(5) . . . . ?
C3C Fe3 C2C C1C -118.5(8) . . . . ?
C10C Fe3 C2C C1C 114.0(5) . . . . ?
C1C C2C C3C C4C 0.3(10) . . . . ?
Fe3 C2C C3C C4C -59.3(6) . . . . ?
C1C C2C C3C Fe3 59.5(6) . . . . ?
C13C Fe3 C3C C4C -79.8(6) . . . . ?
C1C Fe3 C3C C4C 82.2(6) . . . . ?
C12C Fe3 C3C C4C -44.0(10) . . . . ?
C14C Fe3 C3C C4C -124.8(5) . . . . ?
C11C Fe3 C3C C4C 155.6(12) . . . . ?
C2C Fe3 C3C C4C 120.5(8) . . . . ?
C5C Fe3 C3C C4C 37.6(5) . . . . ?
C10C Fe3 C3C C4C -165.8(5) . . . . ?
C13C Fe3 C3C C2C 159.8(5) . . . . ?
C1C Fe3 C3C C2C -38.3(5) . . . . ?
C12C Fe3 C3C C2C -164.5(6) . . . . ?
C14C Fe3 C3C C2C 114.8(5) . . . . ?
C11C Fe3 C3C C2C 35.1(16) . . . . ?
C4C Fe3 C3C C2C -120.5(8) . . . . ?
C5C Fe3 C3C C2C -82.8(6) . . . . ?
C10C Fe3 C3C C2C 73.8(7) . . . . ?
C2C C3C C4C C5C -1.4(10) . . . . ?
Fe3 C3C C4C C5C -60.5(6) . . . . ?
C2C C3C C4C Fe3 59.1(6) . . . . ?
C13C Fe3 C4C C3C 117.4(6) . . . . ?
C1C Fe3 C4C C3C -80.7(6) . . . . ?
C12C Fe3 C4C C3C 158.7(5) . . . . ?
C14C Fe3 C4C C3C 75.8(6) . . . . ?
C11C Fe3 C4C C3C -166.5(7) . . . . ?
C2C Fe3 C4C C3C -36.6(6) . . . . ?
C5C Fe3 C4C C3C -118.5(8) . . . . ?
C10C Fe3 C4C C3C 46.8(13) . . . . ?
C13C Fe3 C4C C5C -124.0(5) . . . . ?
C1C Fe3 C4C C5C 37.9(5) . . . . ?
C12C Fe3 C4C C5C -82.8(6) . . . . ?
C14C Fe3 C4C C5C -165.6(4) . . . . ?
C11C Fe3 C4C C5C -47.9(9) . . . . ?
C2C Fe3 C4C C5C 82.0(6) . . . . ?
C3C Fe3 C4C C5C 118.5(8) . . . . ?
C10C Fe3 C4C C5C 165.3(9) . . . . ?
C3C C4C C5C C1C 2.0(10) . . . . ?
Fe3 C4C C5C C1C -58.6(6) . . . . ?
C3C C4C C5C Fe3 60.6(6) . . . . ?
C2C C1C C5C C4C -1.8(10) . . . . ?
Fe3 C1C C5C C4C 59.5(6) . . . . ?
C2C C1C C5C Fe3 -61.3(6) . . . . ?
C13C Fe3 C5C C4C 74.1(6) . . . . ?
C1C Fe3 C5C C4C -119.5(8) . . . . ?
C12C Fe3 C5C C4C 114.1(6) . . . . ?
C14C Fe3 C5C C4C 43.3(13) . . . . ?
C11C Fe3 C5C C4C 157.4(5) . . . . ?
C2C Fe3 C5C C4C -80.6(6) . . . . ?
C3C Fe3 C5C C4C -37.5(5) . . . . ?
C10C Fe3 C5C C4C -171.0(6) . . . . ?
C13C Fe3 C5C C1C -166.3(6) . . . . ?
C12C Fe3 C5C C1C -126.4(6) . . . . ?
C14C Fe3 C5C C1C 162.8(9) . . . . ?
C11C Fe3 C5C C1C -83.0(6) . . . . ?
C2C Fe3 C5C C1C 38.9(6) . . . . ?
C4C Fe3 C5C C1C 119.5(8) . . . . ?
C3C Fe3 C5C C1C 82.0(6) . . . . ?
C10C Fe3 C5C C1C -51.5(10) . . . . ?
Ti2 O1C C10C C14C -3.8(9) . . . . ?
Ti2 O1C C10C C11C 175.7(5) . . . . ?
Ti2 O1C C10C Fe3 83.5(7) . . . . ?
C13C Fe3 C10C O1C -154.7(6) . . . . ?
C1C Fe3 C10C O1C 42.2(7) . . . . ?
C12C Fe3 C10C O1C 162.7(6) . . . . ?
C14C Fe3 C10C O1C -115.9(6) . . . . ?
C11C Fe3 C10C O1C 123.5(7) . . . . ?
C2C Fe3 C10C O1C -1.6(7) . . . . ?
C4C Fe3 C10C O1C -78.9(13) . . . . ?
C5C Fe3 C10C O1C 78.7(8) . . . . ?
C3C Fe3 C10C O1C -42.3(7) . . . . ?
C13C Fe3 C10C C14C -38.8(3) . . . . ?
C1C Fe3 C10C C14C 158.1(5) . . . . ?
C12C Fe3 C10C C14C -81.5(4) . . . . ?
C11C Fe3 C10C C14C -120.6(5) . . . . ?
C2C Fe3 C10C C14C 114.3(5) . . . . ?
C4C Fe3 C10C C14C 37.0(12) . . . . ?
C5C Fe3 C10C C14C -165.4(6) . . . . ?
C3C Fe3 C10C C14C 73.6(5) . . . . ?
C13C Fe3 C10C C11C 81.8(4) . . . . ?
C1C Fe3 C10C C11C -81.3(5) . . . . ?
C12C Fe3 C10C C11C 39.1(4) . . . . ?
C14C Fe3 C10C C11C 120.6(5) . . . . ?
C2C Fe3 C10C C11C -125.1(5) . . . . ?
C4C Fe3 C10C C11C 157.6(11) . . . . ?
C5C Fe3 C10C C11C -44.8(8) . . . . ?
C3C Fe3 C10C C11C -165.8(5) . . . . ?
O1C C10C C11C C12C 177.7(6) . . . . ?
C14C C10C C11C C12C -2.7(7) . . . . ?
Fe3 C10C C11C C12C -59.7(5) . . . . ?
O1C C10C C11C Fe3 -122.6(6) . . . . ?
C14C C10C C11C Fe3 57.0(4) . . . . ?
C13C Fe3 C11C C10C -81.6(4) . . . . ?
C1C Fe3 C11C C10C 116.9(4) . . . . ?
C12C Fe3 C11C C10C -117.8(6) . . . . ?
C14C Fe3 C11C C10C -36.6(3) . . . . ?
C2C Fe3 C11C C10C 76.4(5) . . . . ?
C4C Fe3 C11C C10C -167.1(6) . . . . ?
C5C Fe3 C11C C10C 159.8(4) . . . . ?
C3C Fe3 C11C C10C 48.7(15) . . . . ?
C13C Fe3 C11C C12C 36.2(4) . . . . ?
C1C Fe3 C11C C12C -125.2(5) . . . . ?
C14C Fe3 C11C C12C 81.2(4) . . . . ?
C2C Fe3 C11C C12C -165.8(5) . . . . ?
C4C Fe3 C11C C12C -49.3(9) . . . . ?
C5C Fe3 C11C C12C -82.3(5) . . . . ?
C3C Fe3 C11C C12C 166.5(13) . . . . ?
C10C Fe3 C11C C12C 117.8(6) . . . . ?
C10C C11C C12C C13C 2.5(8) . . . . ?
Fe3 C11C C12C C13C -58.9(5) . . . . ?
C10C C11C C12C Fe3 61.5(5) . . . . ?
C1C Fe3 C12C C13C -164.6(4) . . . . ?
C14C Fe3 C12C C13C 39.1(4) . . . . ?
C11C Fe3 C12C C13C 120.2(6) . . . . ?
C2C Fe3 C12C C13C 169.5(12) . . . . ?
C4C Fe3 C12C C13C -82.5(5) . . . . ?
C5C Fe3 C12C C13C -123.8(4) . . . . ?
C3C Fe3 C12C C13C -52.4(9) . . . . ?
C10C Fe3 C12C C13C 82.4(4) . . . . ?
C13C Fe3 C12C C11C -120.2(6) . . . . ?
C1C Fe3 C12C C11C 75.2(5) . . . . ?
C14C Fe3 C12C C11C -81.1(4) . . . . ?
C2C Fe3 C12C C11C 49.3(14) . . . . ?
C4C Fe3 C12C C11C 157.3(4) . . . . ?
C5C Fe3 C12C C11C 116.0(5) . . . . ?
C3C Fe3 C12C C11C -172.6(7) . . . . ?
C10C Fe3 C12C C11C -37.9(4) . . . . ?
C11C C12C C13C C14C -1.3(8) . . . . ?
Fe3 C12C C13C C14C -60.3(4) . . . . ?
C11C C12C C13C Fe3 59.0(5) . . . . ?
C1C Fe3 C13C C12C 44.2(13) . . . . ?
C14C Fe3 C13C C12C -118.4(6) . . . . ?
C11C Fe3 C13C C12C -37.9(4) . . . . ?
C2C Fe3 C13C C12C -173.7(7) . . . . ?
C4C Fe3 C13C C12C 114.3(5) . . . . ?
C5C Fe3 C13C C12C 74.5(5) . . . . ?
C3C Fe3 C13C C12C 155.0(5) . . . . ?
C10C Fe3 C13C C12C -81.1(4) . . . . ?
C1C Fe3 C13C C14C 162.6(11) . . . . ?
C12C Fe3 C13C C14C 118.4(6) . . . . ?
C11C Fe3 C13C C14C 80.4(4) . . . . ?
C2C Fe3 C13C C14C -55.4(9) . . . . ?
C4C Fe3 C13C C14C -127.4(4) . . . . ?
C5C Fe3 C13C C14C -167.2(4) . . . . ?
C3C Fe3 C13C C14C -86.6(5) . . . . ?
C10C Fe3 C13C C14C 37.2(3) . . . . ?
O1C C10C C14C C15C 2.9(9) . . . . ?
C11C C10C C14C C15C -176.7(6) . . . . ?
Fe3 C10C C14C C15C -119.6(6) . . . . ?
O1C C10C C14C C13C -178.4(5) . . . . ?
C11C C10C C14C C13C 2.0(7) . . . . ?
Fe3 C10C C14C C13C 59.1(4) . . . . ?
O1C C10C C14C Fe3 122.5(6) . . . . ?
C11C C10C C14C Fe3 -57.2(5) . . . . ?
C12C C13C C14C C10C -0.4(7) . . . . ?
Fe3 C13C C14C C10C -61.2(4) . . . . ?
C12C C13C C14C C15C 178.2(6) . . . . ?
Fe3 C13C C14C C15C 117.4(6) . . . . ?
C12C C13C C14C Fe3 60.9(5) . . . . ?
C13C Fe3 C14C C10C 118.7(5) . . . . ?
C1C Fe3 C14C C10C -48.8(9) . . . . ?
C12C Fe3 C14C C10C 81.6(4) . . . . ?
C11C Fe3 C14C C10C 36.7(3) . . . . ?
C2C Fe3 C14C C10C -85.3(5) . . . . ?
C4C Fe3 C14C C10C -168.6(4) . . . . ?
C5C Fe3 C14C C10C 158.2(10) . . . . ?
C3C Fe3 C14C C10C -127.7(4) . . . . ?
C13C Fe3 C14C C15C -122.1(6) . . . . ?
C1C Fe3 C14C C15C 70.4(10) . . . . ?
C12C Fe3 C14C C15C -159.2(5) . . . . ?
C11C Fe3 C14C C15C 155.9(5) . . . . ?
C2C Fe3 C14C C15C 33.9(7) . . . . ?
C4C Fe3 C14C C15C -49.4(6) . . . . ?
C5C Fe3 C14C C15C -82.6(12) . . . . ?
C3C Fe3 C14C C15C -8.5(6) . . . . ?
C10C Fe3 C14C C15C 119.2(6) . . . . ?
C1C Fe3 C14C C13C -167.5(8) . . . . ?
C12C Fe3 C14C C13C -37.1(4) . . . . ?
C11C Fe3 C14C C13C -82.0(4) . . . . ?
C2C Fe3 C14C C13C 156.0(5) . . . . ?
C4C Fe3 C14C C13C 72.7(5) . . . . ?
C5C Fe3 C14C C13C 39.4(12) . . . . ?
C3C Fe3 C14C C13C 113.6(5) . . . . ?
C10C Fe3 C14C C13C -118.7(5) . . . . ?
C16C N1C C15C C14C -175.3(5) . . . . ?
Ti2 N1C C15C C14C 4.4(8) . . . . ?
C10C C14C C15C N1C -3.8(9) . . . . ?
C13C C14C C15C N1C 177.8(6) . . . . ?
Fe3 C14C C15C N1C -94.0(6) . . . . ?
C15C N1C C16C C21C 86.7(6) . . . . ?
Ti2 N1C C16C C21C -93.0(5) . . . . ?
C15C N1C C16C C17C -90.3(6) . . . . ?
Ti2 N1C C16C C17C 90.0(5) . . . . ?
C21C C16C C17C C18C -1.0(9) . . . . ?
N1C C16C C17C C18C 175.9(6) . . . . ?
C21C C16C C17C C22C 178.5(6) . . . . ?
N1C C16C C17C C22C -4.6(8) . . . . ?
C16C C17C C18C C19C -0.8(11) . . . . ?
C22C C17C C18C C19C 179.6(7) . . . . ?
C17C C18C C19C C20C 3.1(13) . . . . ?
C18C C19C C20C C21C -3.4(12) . . . . ?
C17C C16C C21C C20C 0.6(9) . . . . ?
N1C C16C C21C C20C -176.2(5) . . . . ?
C17C C16C C21C C25C 179.8(5) . . . . ?
N1C C16C C21C C25C 3.0(8) . . . . ?
C19C C20C C21C C16C 1.5(10) . . . . ?
C19C C20C C21C C25C -177.7(6) . . . . ?
C16C C17C C22C C23C 117.3(7) . . . . ?
C18C C17C C22C C23C -63.2(8) . . . . ?
C16C C17C C22C C24C -120.0(6) . . . . ?
C18C C17C C22C C24C 59.5(8) . . . . ?
C16C C21C C25C C27C -108.5(7) . . . . ?
C20C C21C C25C C27C 70.7(8) . . . . ?
C16C C21C C25C C26C 125.9(7) . . . . ?
C20C C21C C25C C26C -54.9(8) . . . . ?
C106 C101 C102 C103 0.0 . . . . ?
C101 C102 C103 C104 0.0 . . . . ?
C102 C103 C104 C105 0.0 . . . . ?
C103 C104 C105 C106 0.0 . . . . ?
C104 C105 C106 C101 0.0 . . . . ?
C104 C105 C106 C107 -173(2) . . . . ?
C102 C101 C106 C105 0.0 . . . . ?
C102 C101 C106 C107 173(2) . . . . ?
